data_7042770
loop_
_publ_author_name
'Liu, Mei-Jiao'
'Hu, kong-Qiu'
'Liu, Cai-Ming'
'Cui, Ai-Li'
'Kou, Hui-Zhong'

_publ_section_title
;
 Metallocyclic Ni4Ln2M2 single-molecule magnets
;
_journal_name_full 'Dalton Trans.'
_journal_paper_doi 10.1039/C7DT00948H
_journal_year 2017
_chemical_formula_sum 'C129 H184 Cr2 Dy2 N24 Ni4 O43'
_chemical_formula_weight 3422.83
_chemical_name_systematic
;
 ?
;
_space_group_crystal_system triclinic
_space_group_IT_number 2
_space_group_name_Hall '-P 1'
_space_group_name_H-M_alt 'P -1'
_symmetry_space_group_name_Hall '-P 1'
_symmetry_space_group_name_H-M 'P -1'
_atom_sites_solution_hydrogens geom
_audit_creation_method SHELXL-2013
_audit_update_record
;
2017-03-13 deposited with the CCDC.
2017-04-24 downloaded from the CCDC.
;
_cell_angle_alpha 89.739(5)
_cell_angle_beta 70.349(5)
_cell_angle_gamma 80.625(5)
_cell_formula_units_Z 2
_cell_length_a 18.010(6)
_cell_length_b 19.152(6)
_cell_length_c 24.543(8)
_cell_measurement_reflns_used 5633
_cell_measurement_temperature 296(2)
_cell_measurement_theta_max 24.86
_cell_measurement_theta_min 2.37
_cell_volume 7855(4)
_computing_cell_refinement 'SAINT V8.34A'
_computing_data_collection 'SAINT V8.34A'
_computing_data_reduction 'SAINT V8.34A'
_computing_structure_refinement 'SHELXL-2013 (Sheldrick, 2013)'
_computing_structure_solution 'SHELXS-97 (Sheldrick, 1990)'
_diffrn_ambient_temperature 296(2)
_diffrn_measured_fraction_theta_full 0.996
_diffrn_measured_fraction_theta_max 0.996
_diffrn_measurement_device_type 'Bruker AXS area detector'
_diffrn_radiation_type MoK\a
_diffrn_radiation_wavelength 0.71073
_diffrn_reflns_av_R_equivalents 0.0654
_diffrn_reflns_av_unetI/netI 0.1515
_diffrn_reflns_Laue_measured_fraction_full 0.996
_diffrn_reflns_Laue_measured_fraction_max 0.996
_diffrn_reflns_limit_h_max 22
_diffrn_reflns_limit_h_min -20
_diffrn_reflns_limit_k_max 23
_diffrn_reflns_limit_k_min -23
_diffrn_reflns_limit_l_max 30
_diffrn_reflns_limit_l_min -19
_diffrn_reflns_number 46720
_diffrn_reflns_point_group_measured_fraction_full 0.996
_diffrn_reflns_point_group_measured_fraction_max 0.996
_diffrn_reflns_theta_full 25.242
_diffrn_reflns_theta_max 26.000
_diffrn_reflns_theta_min 1.483
_exptl_absorpt_coefficient_mu 1.622
_exptl_absorpt_correction_T_max 1.057
_exptl_absorpt_correction_T_min 0.902
_exptl_absorpt_correction_type empirical
_exptl_absorpt_process_details SADABS
_exptl_crystal_colour green
_exptl_crystal_density_diffrn 1.447
_exptl_crystal_description block
_exptl_crystal_F_000 3524
_exptl_crystal_size_max 0.21
_exptl_crystal_size_mid 0.18
_exptl_crystal_size_min 0.15
_exptl_transmission_factor_max 0.7456
_exptl_transmission_factor_min 0.6349
_refine_diff_density_max 2.774
_refine_diff_density_min -1.250
_refine_diff_density_rms 0.170
_refine_ls_extinction_method none
_refine_ls_goodness_of_fit_ref 0.933
_refine_ls_hydrogen_treatment constr
_refine_ls_matrix_type fullcycle
_refine_ls_number_parameters 1862
_refine_ls_number_reflns 30731
_refine_ls_number_restraints 62
_refine_ls_restrained_S_all 0.935
_refine_ls_R_factor_all 0.1440
_refine_ls_R_factor_gt 0.0699
_refine_ls_shift/su_max 0.052
_refine_ls_shift/su_mean 0.001
_refine_ls_structure_factor_coef Fsqd
_refine_ls_weighting_details
;
 w=1/[\s^2^(Fo^2^)+(0.0911P)^2^]
 where P=(Fo^2^+2Fc^2^)/3
;
_refine_ls_weighting_scheme calc
_refine_ls_wR_factor_gt 0.1612
_refine_ls_wR_factor_ref 0.1881
_reflns_Friedel_coverage 0.000
_reflns_number_gt 17170
_reflns_number_total 30731
_reflns_threshold_expression 'I > 2\s(I)'
_cod_data_source_file c7dt00948h2.cif
_cod_data_source_block 2
_cod_depositor_comments
;
The following automatic conversions were performed:

'_space_group_crystal_system' value 'Triclinic' changed to
'triclinic' according to
/home/data/users/saulius/crontab/automatic-downloads/rss-feeds/RSC/lib/dictionaries/cif_core.dic
dictionary named 'cif_core.dic' version 2.4.2 from 2011-04-26.

Automatic conversion script
Id: cif_fix_values 4973 2017-02-22 13:04:09Z antanas 
;
_cod_original_cell_volume 7854(4)
_cod_database_code 7042770
_shelx_space_group_comment
;
The symmetry employed for this shelxl refinement is uniquely defined
by the following loop, which should always be used as a source of
symmetry information in preference to the above space-group names.
They are only intended as comments.
;
_shelxl_version_number 2013-2

loop_
_space_group_symop_operation_xyz
'x, y, z'
'-x, -y, -z'

loop_
_atom_site_label
_atom_site_type_symbol
_atom_site_fract_x
_atom_site_fract_y
_atom_site_fract_z
_atom_site_U_iso_or_equiv
_atom_site_adp_type
_atom_site_occupancy
_atom_site_site_symmetry_order
_atom_site_calc_flag
_atom_site_refinement_flags_posn
_atom_site_refinement_flags_adp
_atom_site_refinement_flags_occupancy
Dy1 Dy 0.77260(2) 0.47577(2) 0.58891(2) 0.01976(10) Uani 1 1 d . . .
Ni1 Ni 0.82739(6) 0.42494(5) 0.71014(4) 0.0201(2) Uani 1 1 d . . .
Ni2 Ni 0.71684(6) 0.52436(6) 0.46694(5) 0.0236(3) Uani 1 1 d . . .
Cr1 Cr 0.94121(8) 0.46348(7) 0.27315(6) 0.0227(3) Uani 1 1 d . . .
O9 O 0.7395(3) 0.4856(3) 0.6892(2) 0.0236(13) Uani 1 1 d . . .
O10 O 0.6333(3) 0.5414(3) 0.6426(3) 0.0284(14) Uani 1 1 d . . .
O11 O 0.8466(3) 0.3903(3) 0.6290(2) 0.0208(13) Uani 1 1 d . . .
O12 O 0.7448(3) 0.5688(3) 0.5296(2) 0.0252(13) Uani 1 1 d . . .
O13 O 0.7039(3) 0.4502(3) 0.5274(2) 0.0241(13) Uani 1 1 d . . .
O14 O 0.7864(3) 0.6001(3) 0.6167(2) 0.0231(13) Uani 1 1 d . . .
O15 O 0.8489(3) 0.3646(3) 0.5256(2) 0.0201(12) Uani 1 1 d . . .
O16 O 0.6933(3) 0.3762(3) 0.6182(3) 0.0331(15) Uani 1 1 d . . .
O17 O 0.9608(3) 0.9039(3) 1.0055(3) 0.0305(15) Uani 1 1 d . . .
O18 O 0.9689(3) -0.3951(3) 0.5092(2) 0.0250(13) Uani 1 1 d . . .
O1W O 0.9006(3) 0.4925(3) 0.5385(2) 0.0234(13) Uani 1 1 d . . .
N1 N 1.0807(5) 0.5260(4) 0.2978(3) 0.0322(19) Uani 1 1 d . . .
N2 N 1.0499(5) 0.4451(5) 0.1380(4) 0.054(3) Uani 1 1 d . . .
N3 N 1.0217(5) 0.3171(4) 0.3109(4) 0.048(2) Uani 1 1 d . . .
N4 N 0.8628(5) 0.6177(4) 0.2447(4) 0.045(2) Uani 1 1 d . . .
N5 N 0.7996(5) 0.3936(4) 0.2540(4) 0.044(2) Uani 1 1 d . . .
N6 N 0.8193(5) 0.5020(4) 0.4014(4) 0.0341(19) Uani 1 1 d . . .
N17 N 0.6638(4) 0.4699(4) 0.4241(3) 0.0292(17) Uani 1 1 d . . .
N18 N 0.6850(4) 0.6197(4) 0.4395(3) 0.0311(18) Uani 1 1 d . . .
N19 N 0.7739(4) 0.4578(4) 0.7941(3) 0.0285(17) Uani 1 1 d . . .
N20 N 0.8866(4) 0.3348(3) 0.7264(3) 0.0252(16) Uani 1 1 d . . .
N22 N 0.9342(4) 0.8723(3) 0.9694(3) 0.0235(16) Uani 1 1 d . . .
C1 C 1.0285(5) 0.5041(4) 0.2900(3) 0.0155(17) Uani 1 1 d . . .
C2 C 1.0119(6) 0.4487(5) 0.1866(5) 0.038(2) Uani 1 1 d . . .
C3 C 0.9923(6) 0.3676(5) 0.2957(4) 0.035(2) Uani 1 1 d . . .
C4 C 0.8920(5) 0.5625(5) 0.2536(4) 0.029(2) Uani 1 1 d . . .
C5 C 0.8524(5) 0.4188(5) 0.2595(4) 0.030(2) Uani 1 1 d . . .
C6 C 0.8682(4) 0.4866(4) 0.3560(4) 0.0160(17) Uani 1 1 d . . .
C13 C 0.6862(5) 0.2553(4) 0.1777(4) 0.030(2) Uani 1 1 d . . .
H13A H 0.6541 0.3008 0.1784 0.045 Uiso 1 1 calc R U .
H13B H 0.7364 0.2617 0.1808 0.045 Uiso 1 1 calc R U .
H13C H 0.6586 0.2293 0.2096 0.045 Uiso 1 1 calc R U .
C14 C 0.6318(10) 0.8730(9) 0.7334(7) 0.118(7) Uani 1 1 d D . .
H14A H 0.6336 0.9162 0.7159 0.142 Uiso 1 1 calc R U .
C15 C 0.6895(9) 0.8424(8) 0.7569(7) 0.118(7) Uani 1 1 d D . .
H15 H 0.7265 0.8701 0.7587 0.142 Uiso 1 1 calc R U .
C166 C 0.6977(8) 0.7742(7) 0.7784(6) 0.084(4) Uani 1 1 d D U .
C167 C 0.6390(8) 0.7363(10) 0.7785(7) 0.157(9) Uani 1 1 d D . .
H167 H 0.6405 0.6908 0.7921 0.188 Uiso 1 1 calc R U .
C168 C 0.5765(10) 0.7656(11) 0.7582(8) 0.162(9) Uani 1 1 d D . .
H168 H 0.5378 0.7388 0.7583 0.194 Uiso 1 1 calc R U .
C122 C 0.5717(12) 0.8339(10) 0.7381(9) 0.135(7) Uani 1 1 d D U .
H122 H 0.5279 0.8534 0.7278 0.162 Uiso 1 1 calc R U .
C32 C 0.6774(5) 0.2544(4) 0.0818(4) 0.025(2) Uani 1 1 d . . .
C34 C 0.9035(5) 0.8717(4) 0.8834(4) 0.032(2) Uani 1 1 d . . .
H34A H 0.9009 0.8945 0.8504 0.038 Uiso 1 1 calc R U .
C35 C 0.8795(4) 0.2149(4) 0.1103(4) 0.0216(19) Uani 1 1 d . . .
C36 C 0.9143(5) -0.3446(5) 0.3848(4) 0.031(2) Uani 1 1 d . . .
H36A H 0.9118 -0.3664 0.3519 0.038 Uiso 1 1 calc R U .
C41 C 0.6741(5) 0.3461(5) 0.5745(4) 0.033(2) Uani 1 1 d . . .
C42 C 0.7359(5) 0.6373(4) 0.5434(4) 0.0214(18) Uani 1 1 d . . .
C46 C 0.8719(4) 0.3227(4) 0.6089(3) 0.0181(17) Uani 1 1 d . . .
C48 C 0.9015(5) 0.2945(5) 0.0302(4) 0.031(2) Uani 1 1 d . . .
H48A H 0.8990 0.3052 -0.0062 0.037 Uiso 1 1 calc R U .
C49 C 0.9173(5) 0.2469(4) 0.1952(4) 0.026(2) Uani 1 1 d . . .
H49A H 0.9429 0.2777 0.2087 0.031 Uiso 1 1 calc R U .
C52 C 0.8427(6) -0.0672(4) 0.1503(4) 0.033(2) Uani 1 1 d . . .
H52A H 0.8074 -0.0782 0.1871 0.049 Uiso 1 1 calc R U .
H52B H 0.8751 -0.0348 0.1561 0.049 Uiso 1 1 calc R U .
H52C H 0.8765 -0.1099 0.1303 0.049 Uiso 1 1 calc R U .
C53 C 0.6231(5) 0.3185(5) -0.0007(4) 0.034(2) Uani 1 1 d . . .
H53A H 0.6032 0.3405 -0.0280 0.041 Uiso 1 1 calc R U .
C54 C 0.7379(5) -0.0532(4) 0.0474(4) 0.0210(18) Uani 1 1 d . . .
C57 C 0.8291(6) 0.1101(5) 0.3353(4) 0.035(2) Uani 1 1 d . . .
H57A H 0.8753 0.0724 0.3258 0.042 Uiso 1 1 calc R U .
H57B H 0.7948 0.1038 0.3743 0.042 Uiso 1 1 calc R U .
C58 C 0.9217(5) -0.2847(4) 0.4836(4) 0.027(2) Uani 1 1 d . . .
H58A H 0.9233 -0.2647 0.5176 0.033 Uiso 1 1 calc R U .
C60 C 0.8287(5) 0.6176(5) 0.6542(4) 0.034(2) Uani 1 1 d . . .
H60A H 0.8724 0.6404 0.6326 0.051 Uiso 1 1 calc R U .
H60B H 0.8490 0.5750 0.6691 0.051 Uiso 1 1 calc R U .
H60C H 0.7927 0.6489 0.6858 0.051 Uiso 1 1 calc R U .
C61 C 0.6969(6) 0.7619(5) 0.5325(4) 0.037(2) Uani 1 1 d . . .
H61A H 0.6782 0.7978 0.5124 0.045 Uiso 1 1 calc R U .
C63 C 0.8183(5) 0.4391(4) 0.8353(4) 0.031(2) Uani 1 1 d . . .
H63A H 0.7826 0.4539 0.8743 0.037 Uiso 1 1 calc R U .
H63B H 0.8623 0.4654 0.8265 0.037 Uiso 1 1 calc R U .
C64 C 0.6873(5) 0.0624(4) 0.2259(3) 0.0212(18) Uani 1 1 d . . .
C65 C 0.6476(5) 0.2461(5) -0.0065(4) 0.029(2) Uani 1 1 d . . .
C67 C 0.6773(4) 0.2132(4) 0.0347(4) 0.0211(18) Uani 1 1 d . . .
C70 C 0.6910(5) -0.1632(5) 0.0403(4) 0.033(2) Uani 1 1 d . . .
H70A H 0.6672 -0.1913 0.0225 0.040 Uiso 1 1 calc R U .
C73 C 0.8721(5) 0.3064(4) 0.5526(3) 0.0215(18) Uani 1 1 d . . .
C74 C 0.9235(5) 0.1868(5) 0.2778(3) 0.026(2) Uani 1 1 d . . .
H74A H 0.9480 0.2272 0.2816 0.032 Uiso 1 1 calc R U .
H74B H 0.9644 0.1448 0.2703 0.032 Uiso 1 1 calc R U .
C75 C 0.8788(5) 0.2327(4) 0.0549(3) 0.0181(17) Uani 1 1 d . . .
C77 C 0.8972(5) 0.2666(4) 0.6390(4) 0.0236(19) Uani 1 1 d . . .
C79 C 0.8771(6) 0.1838(5) -0.0350(4) 0.035(2) Uani 1 1 d . . .
H79A H 0.8429 0.2219 -0.0448 0.052 Uiso 1 1 calc R U .
H79B H 0.8719 0.1397 -0.0506 0.052 Uiso 1 1 calc R U .
H79C H 0.9316 0.1909 -0.0510 0.052 Uiso 1 1 calc R U .
C82 C 0.7084(6) 0.4996(6) 0.8151(4) 0.053(3) Uani 1 1 d . . .
H82A H 0.6926 0.5121 0.8544 0.063 Uiso 1 1 calc R U .
C84 C 0.7137(6) -0.1891(5) 0.0856(4) 0.034(2) Uani 1 1 d . . .
H84A H 0.7046 -0.2336 0.0987 0.041 Uiso 1 1 calc R U .
C87 C 0.9410(5) -0.3851(4) 0.4229(4) 0.028(2) Uani 1 1 d . . .
H87A H 0.9572 -0.4337 0.4152 0.033 Uiso 1 1 calc R U .
C88 C 0.7566(5) 0.6562(4) 0.5901(4) 0.0214(18) Uani 1 1 d . . .
C91 C 0.9063(5) 0.2622(4) 0.1401(4) 0.0219(19) Uani 1 1 d . . .
C92 C 0.6791(5) 0.3894(4) 0.5268(4) 0.030(2) Uani 1 1 d . . .
C93 C 0.6301(5) 0.0456(4) 0.2031(3) 0.0232(19) Uani 1 1 d . . .
C94 C 0.6567(5) 0.4974(5) 0.3706(4) 0.039(3) Uani 1 1 d . . .
H94A H 0.6274 0.4682 0.3563 0.047 Uiso 1 1 calc R U .
H94B H 0.7098 0.4937 0.3420 0.047 Uiso 1 1 calc R U .
C95 C 0.7025(5) -0.0954(4) 0.0195(4) 0.0217(19) Uani 1 1 d . . .
C96 C 0.9279(5) 0.3402(4) 0.0604(4) 0.026(2) Uani 1 1 d . . .
H96A H 0.9439 0.3817 0.0444 0.032 Uiso 1 1 calc R U .
C97 C 0.6391(5) 0.2062(5) -0.0542(4) 0.031(2) Uani 1 1 d . . .
H97A H 0.6172 0.2330 -0.0785 0.038 Uiso 1 1 calc R U .
C98 C 0.8950(5) 0.2383(4) 0.5286(4) 0.028(2) Uani 1 1 d . . .
H98A H 0.8946 0.2290 0.4916 0.034 Uiso 1 1 calc R U .
C99 C 0.5783(5) 0.0613(5) 0.1238(4) 0.034(2) Uani 1 1 d . . .
H99A H 0.5334 0.0490 0.1542 0.051 Uiso 1 1 calc R U .
H99B H 0.5962 0.0258 0.0926 0.051 Uiso 1 1 calc R U .
H99C H 0.5626 0.1064 0.1100 0.051 Uiso 1 1 calc R U .
C100 C 0.6791(5) -0.0758(5) -0.0303(4) 0.029(2) Uani 1 1 d . . .
H10A H 0.6593 -0.1097 -0.0459 0.034 Uiso 1 1 calc R U .
C101 C 0.6834(6) 0.6801(5) 0.4636(4) 0.037(2) Uani 1 1 d . . .
H10B H 0.6671 0.7203 0.4464 0.044 Uiso 1 1 calc R U .
C102 C 0.6665(5) -0.0154(5) -0.1105(4) 0.032(2) Uani 1 1 d . . .
H10C H 0.6449 -0.0572 -0.1152 0.038 Uiso 1 1 calc R U .
H10D H 0.7169 -0.0172 -0.1420 0.038 Uiso 1 1 calc R U .
C104 C 0.9215(5) 0.1971(4) 0.6128(4) 0.029(2) Uani 1 1 d . . .
H10E H 0.9398 0.1604 0.6325 0.035 Uiso 1 1 calc R U .
C105 C 0.9078(5) 0.2770(4) 0.6942(4) 0.025(2) Uani 1 1 d . . .
H10F H 0.9327 0.2378 0.7079 0.030 Uiso 1 1 calc R U .
C107 C 0.9301(5) 0.3232(4) 0.1149(4) 0.032(2) Uani 1 1 d . . .
H10G H 0.9482 0.3537 0.1350 0.039 Uiso 1 1 calc R U .
C108 C 0.8907(5) -0.2712(5) 0.3947(4) 0.033(2) Uani 1 1 d . . .
C111 C 0.7507(5) -0.1475(5) 0.1118(4) 0.032(2) Uani 1 1 d . . .
H11A H 0.7685 -0.1650 0.1415 0.038 Uiso 1 1 calc R U .
C112 C 0.6720(5) 0.5222(5) 0.7252(4) 0.037(2) Uani 1 1 d . . .
C113 C 0.7227(5) 0.0710(5) 0.3148(4) 0.034(2) Uani 1 1 d . . .
H11B H 0.7069 0.0618 0.3540 0.041 Uiso 1 1 calc R U .
C114 C 0.9187(5) 0.1831(5) 0.5596(4) 0.034(2) Uani 1 1 d . . .
H11C H 0.9326 0.1368 0.5437 0.041 Uiso 1 1 calc R U .
C115 C 0.5726(5) 0.5693(6) 0.6183(4) 0.044(3) Uani 1 1 d . . .
H11D H 0.5239 0.5523 0.6388 0.065 Uiso 1 1 calc R U .
H11E H 0.5901 0.5539 0.5781 0.065 Uiso 1 1 calc R U .
H11F H 0.5633 0.6201 0.6219 0.065 Uiso 1 1 calc R U .
C117 C 0.9128(5) 0.8082(4) 0.9815(4) 0.032(2) Uani 1 1 d . . .
H11G H 0.9148 0.7873 1.0153 0.039 Uiso 1 1 calc R U .
C118 C 0.7606(5) -0.0811(4) 0.0936(4) 0.0243(19) Uani 1 1 d . . .
C119 C 0.5958(6) 0.0386(6) -0.1735(4) 0.045(3) Uani 1 1 d . . .
H11H H 0.5599 0.0783 -0.1795 0.068 Uiso 1 1 calc R U .
H11I H 0.5736 -0.0038 -0.1727 0.068 Uiso 1 1 calc R U .
H11J H 0.6463 0.0337 -0.2045 0.068 Uiso 1 1 calc R U .
Dy2 Dy 0.77860(2) 0.09422(2) 0.09100(2) 0.01799(10) Uani 1 1 d . . .
Ni3 Ni 0.83671(6) 0.12335(5) 0.21152(4) 0.0197(2) Uani 1 1 d . . .
Ni4 Ni 0.71484(6) 0.06824(6) -0.02762(4) 0.0219(2) Uani 1 1 d . . .
Cr2 Cr 1.06981(8) -0.05650(7) 0.22749(6) 0.0205(3) Uani 1 1 d . . .
O1 O 0.7058(3) 0.1428(3) 0.0325(2) 0.0220(13) Uani 1 1 d . . .
O2 O 0.7499(3) 0.0122(3) 0.0315(2) 0.0223(13) Uani 1 1 d . . .
O3 O 0.7004(3) 0.2163(3) 0.1238(2) 0.0250(13) Uani 1 1 d . . .
O4 O 0.7958(3) -0.0349(3) 0.1159(2) 0.0210(12) Uani 1 1 d . . .
O5 O 0.7474(3) 0.0917(3) 0.1914(2) 0.0218(13) Uani 1 1 d . . .
O6 O 0.8547(3) 0.1545(3) 0.1303(2) 0.0201(12) Uani 1 1 d . . .
O7 O 0.8540(3) 0.1819(3) 0.0279(2) 0.0211(12) Uani 1 1 d . . .
O8 O 0.6437(3) 0.0657(3) 0.1463(2) 0.0220(13) Uani 1 1 d . . .
O2W O 0.9061(3) 0.0396(3) 0.0384(2) 0.0250(13) Uani 1 1 d . . .
N7 N 1.2128(5) -0.1673(4) 0.2464(3) 0.0346(19) Uani 1 1 d . . .
N8 N 1.1432(5) 0.0770(4) 0.2546(4) 0.048(2) Uani 1 1 d . . .
N9 N 0.9658(5) -0.0379(4) 0.3628(4) 0.048(2) Uani 1 1 d . . .
N10 N 0.9305(4) 0.0468(4) 0.2016(3) 0.0323(19) Uani 1 1 d . . .
N11 N 0.9804(5) -0.1752(4) 0.1973(4) 0.038(2) Uani 1 1 d . . .
N12 N 1.1846(5) -0.0612(4) 0.0963(4) 0.0321(19) Uani 1 1 d . . .
N13 N 0.6826(4) -0.0181(4) -0.0546(3) 0.0217(16) Uani 1 1 d . . .
N14 N 0.6570(4) 0.1412(4) -0.0666(3) 0.0281(17) Uani 1 1 d . . .
N15 N 0.7852(4) 0.1011(4) 0.2956(3) 0.0301(18) Uani 1 1 d . . .
N16 N 0.8956(4) 0.1955(4) 0.2277(3) 0.0254(17) Uani 1 1 d . . .
N21 N 0.9440(4) -0.3546(3) 0.4714(3) 0.0208(15) Uani 1 1 d . . .
C7 C 1.1599(5) -0.1280(5) 0.2414(4) 0.026(2) Uani 1 1 d . . .
C8 C 1.1182(5) 0.0284(5) 0.2448(4) 0.029(2) Uani 1 1 d . . .
C9 C 1.0029(5) -0.0485(5) 0.3138(4) 0.030(2) Uani 1 1 d . . .
C10 C 0.9825(4) 0.0101(4) 0.2104(3) 0.0129(16) Uani 1 1 d . . .
C11 C 1.0149(5) -0.1363(4) 0.2096(4) 0.027(2) Uani 1 1 d . . .
C12 C 1.1401(4) -0.0594(4) 0.1432(3) 0.0126(16) Uani 1 1 d . . .
C120 C 0.8960(5) -0.2420(5) 0.4447(4) 0.034(2) Uani 1 1 d . . .
H12A H 0.8822 -0.1932 0.4524 0.041 Uiso 1 1 calc R U .
C121 C 0.6747(5) 0.0500(5) 0.2839(4) 0.031(2) Uani 1 1 d . . .
C123 C 0.6461(5) 0.1181(5) -0.1203(4) 0.034(2) Uani 1 1 d . . .
H12B H 0.6978 0.1096 -0.1509 0.041 Uiso 1 1 calc R U .
H12C H 0.6125 0.1563 -0.1314 0.041 Uiso 1 1 calc R U .
C125 C 0.8878(5) 0.7738(5) 0.9435(4) 0.036(2) Uani 1 1 d . . .
H12D H 0.8748 0.7289 0.9513 0.043 Uiso 1 1 calc R U .
C126 C 0.8512(6) 0.3610(5) 0.8332(4) 0.034(2) Uani 1 1 d . . .
C127 C 0.6007(7) 0.5920(6) 0.3183(4) 0.057(3) Uani 1 1 d . . .
H12E H 0.5740 0.6401 0.3207 0.086 Uiso 1 1 calc R U .
H12F H 0.5682 0.5606 0.3109 0.086 Uiso 1 1 calc R U .
H12G H 0.6513 0.5858 0.2874 0.086 Uiso 1 1 calc R U .
C128 C 0.6145(6) 0.5746(5) 0.3769(4) 0.042(3) Uani 1 1 d . . .
C129 C 0.8747(5) 0.3578(4) 0.4634(3) 0.030(2) Uani 1 1 d . . .
H12H H 0.9298 0.3353 0.4484 0.045 Uiso 1 1 calc R U .
H12I H 0.8691 0.4040 0.4483 0.045 Uiso 1 1 calc R U .
H12J H 0.8424 0.3297 0.4519 0.045 Uiso 1 1 calc R U .
C130 C 0.9149(5) 0.3339(5) 0.7772(4) 0.029(2) Uani 1 1 d . . .
H13D H 0.9380 0.2856 0.7813 0.035 Uiso 1 1 calc R U .
H13E H 0.9569 0.3623 0.7693 0.035 Uiso 1 1 calc R U .
C131 C 0.6524(5) 0.2795(5) 0.5761(5) 0.040(3) Uani 1 1 d . . .
H13F H 0.6516 0.2513 0.6072 0.049 Uiso 1 1 calc R U .
C132 C 0.6082(5) 0.0508(5) -0.1156(4) 0.029(2) Uani 1 1 d . . .
C134 C 0.7164(6) 0.7797(5) 0.5792(5) 0.046(3) Uani 1 1 d . . .
H13G H 0.7078 0.8270 0.5916 0.055 Uiso 1 1 calc R U .
C135 C 0.7043(5) 0.6921(5) 0.5143(4) 0.033(2) Uani 1 1 d . . .
C136 C 0.8901(7) 0.3521(5) 0.8805(4) 0.049(3) Uani 1 1 d . . .
H13H H 0.9329 0.3790 0.8717 0.073 Uiso 1 1 calc R U .
H13I H 0.9111 0.3029 0.8817 0.073 Uiso 1 1 calc R U .
H13J H 0.8508 0.3687 0.9174 0.073 Uiso 1 1 calc R U .
C137 C 0.6143(6) 0.5540(6) 0.7020(4) 0.049(3) Uani 1 1 d . . .
C138 C 0.8578(6) 0.1801(5) 0.3350(4) 0.033(2) Uani 1 1 d . . .
C139 C 0.8948(7) 0.1781(5) 0.3828(4) 0.051(3) Uani 1 1 d . . .
H13K H 0.9386 0.1392 0.3744 0.076 Uiso 1 1 calc R U .
H13L H 0.8551 0.1721 0.4193 0.076 Uiso 1 1 calc R U .
H13M H 0.9138 0.2217 0.3847 0.076 Uiso 1 1 calc R U .
C140 C 0.6269(6) 0.3590(5) 0.0436(4) 0.038(2) Uani 1 1 d . . .
H14B H 0.6106 0.4079 0.0456 0.046 Uiso 1 1 calc R U .
C141 C 0.7833(6) 0.3163(5) 0.8484(4) 0.046(3) Uani 1 1 d . . .
H14C H 0.8058 0.2670 0.8471 0.069 Uiso 1 1 calc R U .
H14D H 0.7558 0.3234 0.8209 0.069 Uiso 1 1 calc R U .
H14E H 0.7463 0.3306 0.8866 0.069 Uiso 1 1 calc R U .
C142 C 0.6311(5) 0.2976(6) 0.4859(5) 0.046(3) Uani 1 1 d . . .
H14F H 0.6146 0.2821 0.4567 0.055 Uiso 1 1 calc R U .
C143 C 0.9284(5) 0.9035(4) 0.9206(4) 0.034(2) Uani 1 1 d . . .
H14G H 0.9422 0.9482 0.9131 0.041 Uiso 1 1 calc R U .
C145 C 0.6753(6) 0.3419(5) 0.6723(4) 0.039(2) Uani 1 1 d . . .
H14H H 0.6447 0.3055 0.6716 0.058 Uiso 1 1 calc R U .
H14I H 0.6449 0.3761 0.7035 0.058 Uiso 1 1 calc R U .
H14J H 0.7242 0.3212 0.6780 0.058 Uiso 1 1 calc R U .
C146 C 0.6549(5) 0.3274(5) 0.0855(4) 0.034(2) Uani 1 1 d . . .
H14K H 0.6585 0.3547 0.1155 0.041 Uiso 1 1 calc R U .
C147 C 0.5696(5) 0.0105(5) 0.2335(4) 0.037(2) Uani 1 1 d . . .
H14L H 0.5358 -0.0036 0.2159 0.044 Uiso 1 1 calc R U .
C149 C 0.8815(6) 0.8058(5) 0.8925(5) 0.043(3) Uani 1 1 d . . .
C150 C 0.6554(5) 0.3651(5) 0.4830(4) 0.034(2) Uani 1 1 d . . .
C155 C 0.6698(6) 0.6241(5) 0.3830(4) 0.037(2) Uani 1 1 d . . .
H15C H 0.7205 0.6128 0.3516 0.044 Uiso 1 1 calc R U .
H15D H 0.6463 0.6725 0.3794 0.044 Uiso 1 1 calc R U .
C151 C 0.5299(5) 0.0590(6) -0.0661(4) 0.042(3) Uani 1 1 d . . .
H15E H 0.4948 0.1003 -0.0707 0.063 Uiso 1 1 calc R U .
H15F H 0.5392 0.0640 -0.0302 0.063 Uiso 1 1 calc R U .
H15G H 0.5056 0.0178 -0.0660 0.063 Uiso 1 1 calc R U .
C158 C 0.7490(6) 0.7277(4) 0.6083(4) 0.037(2) Uani 1 1 d . . .
H15H H 0.7653 0.7395 0.6387 0.044 Uiso 1 1 calc R U .
C157 C 0.5353(5) 0.5883(6) 0.4255(4) 0.049(3) Uani 1 1 d . . .
H15I H 0.5435 0.5784 0.4616 0.074 Uiso 1 1 calc R U .
H15J H 0.5008 0.5582 0.4193 0.074 Uiso 1 1 calc R U .
H15K H 0.5110 0.6370 0.4266 0.074 Uiso 1 1 calc R U .
C152 C 0.6103(6) 0.0165(5) 0.3151(4) 0.042(3) Uani 1 1 d . . .
H15L H 0.6025 0.0081 0.3538 0.051 Uiso 1 1 calc R U .
C153 C 0.5594(6) -0.0039(6) 0.2910(4) 0.043(3) Uani 1 1 d . . .
H15M H 0.5183 -0.0270 0.3125 0.051 Uiso 1 1 calc R U .
C154 C 0.7880(7) 0.2417(6) 0.3478(4) 0.054(3) Uani 1 1 d . . .
H15N H 0.7663 0.2435 0.3169 0.081 Uiso 1 1 calc R U .
H15O H 0.8064 0.2853 0.3509 0.081 Uiso 1 1 calc R U .
H15P H 0.7473 0.2350 0.3836 0.081 Uiso 1 1 calc R U .
C164 C 0.7837(7) 0.7900(8) 0.8414(6) 0.082(5) Uani 1 1 d . . .
H16A H 0.7829 0.8384 0.8296 0.098 Uiso 1 1 calc R U .
H16B H 0.7404 0.7900 0.8779 0.098 Uiso 1 1 calc R U .
C163 C 0.8587(7) 0.7642(7) 0.8496(6) 0.066(4) Uani 1 1 d . . .
H16C H 0.9009 0.7620 0.8122 0.080 Uiso 1 1 calc R U .
H16M H 0.8579 0.7160 0.8619 0.080 Uiso 1 1 calc R U .
C156 C 0.6318(6) 0.2555(5) 0.5306(5) 0.049(3) Uani 1 1 d . . .
H15Q H 0.6184 0.2106 0.5307 0.058 Uiso 1 1 calc R U .
C159 C 0.6539(6) 0.5310(6) 0.7854(4) 0.056(3) Uani 1 1 d . . .
C160 C 0.5851(8) 0.5713(8) 0.8196(6) 0.087(4) Uani 1 1 d . U .
H16D H 0.5755 0.5781 0.8590 0.105 Uiso 1 1 calc R U .
C161 C 0.5418(8) 0.5933(9) 0.7371(6) 0.117(7) Uani 1 1 d . . .
H16E H 0.5034 0.6129 0.7213 0.140 Uiso 1 1 calc R U .
C165 C 0.7701(9) 0.7422(8) 0.7936(6) 0.094(5) Uani 1 1 d . . .
H16F H 0.8171 0.7365 0.7589 0.113 Uiso 1 1 calc R U .
H16G H 0.7633 0.6955 0.8080 0.113 Uiso 1 1 calc R U .
C162 C 0.5278(10) 0.6029(9) 0.7955(8) 0.115(6) Uani 1 1 d . U .
H16H H 0.4804 0.6303 0.8191 0.138 Uiso 1 1 calc R U .
C169 C 0.8556(8) -0.2300(6) 0.3536(5) 0.066(4) Uani 1 1 d . . .
H16K H 0.8969 -0.2327 0.3157 0.079 Uiso 1 1 calc R U .
H16L H 0.8131 -0.2525 0.3496 0.079 Uiso 1 1 calc R U .
C172 C 0.7041(10) -0.1460(7) 0.3392(6) 0.094(6) Uani 1 1 d D . .
C174 C 0.6356(10) -0.1337(9) 0.3898(7) 0.101(5) Uani 1 1 d D U .
H17A H 0.6384 -0.1089 0.4213 0.121 Uiso 1 1 calc R U .
C171 C 0.7792(9) -0.1225(10) 0.3289(8) 0.132(8) Uani 1 1 d . . .
H17B H 0.7700 -0.0712 0.3334 0.158 Uiso 1 1 calc R U .
H17C H 0.8136 -0.1362 0.2893 0.158 Uiso 1 1 calc R U .
C173 C 0.6909(8) -0.1818(6) 0.2955(7) 0.087(5) Uani 1 1 d D . .
H17D H 0.7339 -0.1924 0.2611 0.104 Uiso 1 1 calc R U .
C176 C 0.5535(11) -0.1898(9) 0.3489(9) 0.122(8) Uani 1 1 d D . .
H176 H 0.5046 -0.2023 0.3518 0.146 Uiso 1 1 calc R U .
C177 C 0.5646(11) -0.1564(8) 0.3948(9) 0.115(7) Uani 1 1 d D . .
H17G H 0.5230 -0.1489 0.4302 0.138 Uiso 1 1 calc R U .
C170 C 0.8235(10) -0.1549(8) 0.3720(7) 0.100(5) Uani 1 1 d . . .
H17E H 0.8665 -0.1296 0.3706 0.120 Uiso 1 1 calc R U .
H17F H 0.7861 -0.1508 0.4115 0.120 Uiso 1 1 calc R U .
C175 C 0.6206(10) -0.2038(7) 0.2975(8) 0.116(7) Uani 1 1 d D . .
H175 H 0.6175 -0.2273 0.2655 0.139 Uiso 1 1 calc R U .
C180 C 0.6490(5) 0.4063(5) 0.4355(5) 0.041(3) Uani 1 1 d . . .
H18A H 0.6320 0.3846 0.4091 0.049 Uiso 1 1 calc R U .
C185 C 1.3802(12) -0.2274(12) 0.2401(10) 0.28(2) Uani 1 1 d D . .
O19B O 1.3547(9) -0.2720(7) 0.2038(7) 0.046(5) Uani 0.512(17) 1 d D . P
O19A O 1.4680(11) -0.2179(12) 0.2330(16) 0.190(19) Uani 0.488(17) 1 d D . P
O3W O 1.0197(6) 0.5326(5) 0.0440(4) 0.085(3) Uani 1 1 d . . .
O4W O 1.1228(6) 0.1973(4) 0.3340(5) 0.107(4) Uani 1 1 d . . .
O5W O 1.5797(12) -0.3460(12) 0.0719(8) 0.251(9) Uani 1 1 d . . .
O6W O 0.8768(4) -0.2595(3) 0.1747(3) 0.0443(18) Uani 1 1 d . . .
O7W O 0.6404(4) 0.3615(4) 0.2868(4) 0.061(2) Uani 1 1 d . . .
O8W O 1.1915(7) 0.5119(5) -0.0279(6) 0.120(4) Uani 1 1 d . . .
O9W O 0.9131(7) -0.3356(5) 0.0739(4) 0.111(4) Uani 1 1 d . . .
O10W O 1.4405(8) -0.3881(7) 0.1251(6) 0.143(5) Uani 1 1 d . . .
O11W O 1.1039(7) 0.1386(6) 0.4337(5) 0.138(5) Uani 1 1 d . . .
O12W O 1.2237(9) 0.5096(8) -0.1501(5) 0.169(6) Uani 1 1 d . . .
O13W O 1.4342(9) -0.4964(7) 0.0438(6) 0.159(6) Uani 1 1 d . . .
O14W O 0.5959(9) 0.6753(8) 0.1802(7) 0.168(6) Uani 1 1 d . . .
O15W O 0.6344(10) 0.4504(8) 0.1924(8) 0.224(10) Uani 1 1 d . . .
O16W O 1.3147(8) 0.4684(7) 0.0116(7) 0.164(6) Uani 1 1 d . . .
O17W O 1.2037(8) 0.3693(6) -0.0328(6) 0.142(5) Uani 1 1 d . . .
O18W O 0.7600(9) 0.6249(9) 0.1704(6) 0.181(6) Uani 1 1 d . . .
O19W O 1.1952(13) 0.011(2) 0.5008(10) 0.50(3) Uani 1 1 d . . .
O20W O 1.2202(7) 0.3733(7) 0.0748(7) 0.174(6) Uani 1 1 d . . .
O21W O 1.0172(11) 0.0297(7) 0.4491(5) 0.179(7) Uani 1 1 d . . .
O22W O 0.5072(8) 0.5716(9) 0.2094(7) 0.182(7) Uani 1 1 d . . .
O23W O 0.6211(18) 0.0320(19) 0.5006(14) 0.50(3) Uani 1 1 d . . .
O24W O 0.4475(10) 0.7751(9) 0.6439(9) 0.124(9) Uani 0.65(2) 1 d . U P
O24A O 0.4657(15) 0.8244(13) 0.5892(13) 0.085(11) Uani 0.35(2) 1 d . U P
C184 C 1.2127(10) -0.0396(9) 0.3498(7) 0.096(5) Uani 1 1 d . . .
C183 C 1.2846(19) -0.0759(12) 0.3465(9) 0.156(12) Uani 1 1 d . . .
N24 N 1.3520(18) -0.1097(14) 0.3377(11) 0.228(12) Uani 1 1 d . . .
C181 C 0.4390(10) 0.2262(13) 0.0686(10) 0.123(8) Uani 1 1 d . . .
C182 C 0.4150(11) 0.2941(8) 0.0628(9) 0.121(7) Uani 1 1 d . . .
N23 N 0.4575(9) 0.1599(9) 0.0670(6) 0.108(5) Uani 1 1 d . . .

loop_
_atom_site_aniso_label
_atom_site_aniso_U_11
_atom_site_aniso_U_22
_atom_site_aniso_U_33
_atom_site_aniso_U_23
_atom_site_aniso_U_13
_atom_site_aniso_U_12
Dy1 0.0203(2) 0.0184(2) 0.0220(2) -0.00149(16) -0.01015(17) -0.00101(16)
Ni1 0.0232(6) 0.0186(5) 0.0182(6) -0.0001(4) -0.0076(5) -0.0014(4)
Ni2 0.0214(6) 0.0265(6) 0.0244(6) -0.0068(5) -0.0128(5) 0.0030(5)
Cr1 0.0238(7) 0.0220(7) 0.0246(8) -0.0022(6) -0.0125(6) -0.0009(6)
O9 0.024(3) 0.020(3) 0.021(3) -0.001(2) -0.002(3) 0.001(2)
O10 0.015(3) 0.033(3) 0.035(4) -0.002(3) -0.009(3) 0.002(3)
O11 0.023(3) 0.015(3) 0.025(3) -0.007(2) -0.013(3) 0.003(2)
O12 0.029(3) 0.024(3) 0.025(3) -0.003(3) -0.016(3) 0.003(3)
O13 0.023(3) 0.021(3) 0.027(3) -0.008(3) -0.008(3) -0.003(2)
O14 0.028(3) 0.020(3) 0.024(3) -0.002(2) -0.013(3) 0.000(2)
O15 0.033(3) 0.013(3) 0.014(3) 0.000(2) -0.009(3) 0.000(2)
O16 0.033(4) 0.028(3) 0.046(4) 0.007(3) -0.020(3) -0.014(3)
O17 0.025(3) 0.023(3) 0.040(4) -0.006(3) -0.007(3) -0.004(3)
O18 0.030(3) 0.019(3) 0.033(4) 0.004(3) -0.017(3) -0.008(3)
O1W 0.025(3) 0.025(3) 0.023(3) 0.004(3) -0.012(3) -0.004(2)
N1 0.048(5) 0.019(4) 0.021(4) 0.001(3) -0.009(4) 0.010(4)
N2 0.042(5) 0.096(8) 0.025(5) -0.019(5) -0.006(4) -0.026(5)
N3 0.050(6) 0.023(4) 0.082(7) -0.015(4) -0.044(5) 0.006(4)
N4 0.047(5) 0.034(5) 0.055(6) 0.012(4) -0.019(5) -0.010(4)
N5 0.034(5) 0.041(5) 0.058(6) -0.018(4) -0.026(5) 0.012(4)
N6 0.044(5) 0.032(4) 0.046(6) 0.007(4) -0.038(5) -0.010(4)
N17 0.021(4) 0.035(4) 0.029(4) -0.009(3) -0.010(3) 0.003(3)
N18 0.026(4) 0.042(5) 0.022(4) -0.001(4) -0.012(3) 0.009(3)
N19 0.025(4) 0.036(4) 0.020(4) 0.002(3) -0.005(3) 0.002(3)
N20 0.031(4) 0.022(4) 0.023(4) 0.008(3) -0.012(3) -0.004(3)
N22 0.027(4) 0.012(3) 0.027(4) 0.000(3) -0.005(3) 0.000(3)
C1 0.020(4) 0.003(3) 0.024(5) -0.003(3) -0.011(4) 0.004(3)
C2 0.033(5) 0.045(6) 0.038(7) -0.009(5) -0.013(5) -0.012(5)
C3 0.038(6) 0.025(5) 0.048(7) -0.011(5) -0.022(5) -0.008(4)
C4 0.031(5) 0.038(5) 0.025(5) 0.005(4) -0.017(4) -0.011(4)
C5 0.029(5) 0.033(5) 0.028(5) -0.004(4) -0.015(4) 0.005(4)
C6 0.012(4) 0.011(4) 0.025(5) 0.001(3) -0.008(4) 0.004(3)
C13 0.034(5) 0.030(5) 0.023(5) -0.005(4) -0.006(4) 0.001(4)
C14 0.113(14) 0.113(14) 0.151(18) -0.031(12) -0.094(14) 0.023(11)
C15 0.093(12) 0.134(16) 0.135(17) -0.044(13) -0.074(12) 0.039(11)
C166 0.073(7) 0.087(8) 0.102(8) -0.012(7) -0.043(7) -0.005(6)
C167 0.099(14) 0.26(3) 0.148(19) -0.048(17) -0.077(14) -0.043(16)
C168 0.109(16) 0.24(3) 0.18(2) 0.01(2) -0.100(16) -0.044(17)
C122 0.124(10) 0.140(11) 0.136(11) -0.008(8) -0.051(8) 0.003(8)
C32 0.018(4) 0.029(5) 0.026(5) -0.002(4) -0.009(4) 0.002(4)
C34 0.035(5) 0.024(5) 0.039(6) 0.009(4) -0.020(5) 0.002(4)
C35 0.012(4) 0.017(4) 0.037(5) -0.009(4) -0.013(4) 0.006(3)
C36 0.038(5) 0.031(5) 0.030(5) -0.002(4) -0.020(5) -0.002(4)
C41 0.017(5) 0.040(6) 0.047(6) -0.003(5) -0.013(4) -0.010(4)
C42 0.029(5) 0.011(4) 0.022(5) 0.005(3) -0.007(4) -0.002(3)
C46 0.016(4) 0.021(4) 0.017(4) 0.000(3) -0.004(3) -0.004(3)
C48 0.033(5) 0.039(5) 0.027(5) -0.004(4) -0.019(4) -0.004(4)
C49 0.028(5) 0.027(5) 0.021(5) -0.005(4) -0.011(4) 0.006(4)
C52 0.051(6) 0.027(5) 0.036(6) 0.002(4) -0.038(5) -0.002(4)
C53 0.028(5) 0.041(6) 0.035(6) 0.010(5) -0.018(5) 0.007(4)
C54 0.030(5) 0.018(4) 0.023(5) 0.003(4) -0.017(4) -0.008(4)
C57 0.038(6) 0.045(6) 0.030(6) 0.002(4) -0.022(5) -0.005(5)
C58 0.024(5) 0.028(5) 0.034(5) -0.008(4) -0.016(4) -0.001(4)
C60 0.042(6) 0.025(5) 0.042(6) 0.000(4) -0.025(5) 0.000(4)
C61 0.050(6) 0.021(5) 0.046(6) 0.006(4) -0.028(5) 0.004(4)
C63 0.038(5) 0.031(5) 0.021(5) 0.002(4) -0.010(4) -0.001(4)
C64 0.021(4) 0.023(4) 0.020(5) 0.002(4) -0.010(4) 0.002(4)
C65 0.024(5) 0.033(5) 0.028(5) -0.001(4) -0.011(4) 0.008(4)
C67 0.012(4) 0.025(4) 0.024(5) 0.003(4) -0.006(4) 0.004(3)
C70 0.025(5) 0.035(5) 0.042(6) -0.010(5) -0.014(5) -0.009(4)
C73 0.028(5) 0.020(4) 0.015(4) 0.001(3) -0.006(4) -0.001(4)
C74 0.035(5) 0.032(5) 0.019(5) 0.000(4) -0.020(4) 0.000(4)
C75 0.023(4) 0.020(4) 0.015(4) 0.000(3) -0.012(4) -0.002(3)
C77 0.025(5) 0.023(4) 0.026(5) 0.003(4) -0.010(4) -0.009(4)
C79 0.047(6) 0.047(6) 0.021(5) 0.006(4) -0.020(5) -0.023(5)
C82 0.048(7) 0.072(8) 0.024(6) -0.005(5) -0.007(5) 0.017(6)
C84 0.045(6) 0.031(5) 0.031(6) 0.002(4) -0.015(5) -0.015(5)
C87 0.025(5) 0.025(5) 0.035(6) -0.011(4) -0.013(4) -0.002(4)
C88 0.025(5) 0.020(4) 0.022(5) 0.001(4) -0.013(4) 0.001(4)
C91 0.020(4) 0.022(4) 0.023(5) -0.011(4) -0.011(4) 0.003(4)
C92 0.012(4) 0.027(5) 0.047(6) -0.015(4) -0.008(4) 0.001(4)
C93 0.032(5) 0.025(4) 0.013(4) 0.001(4) -0.009(4) -0.003(4)
C94 0.029(5) 0.058(7) 0.030(6) -0.018(5) -0.015(5) 0.006(5)
C95 0.015(4) 0.023(4) 0.029(5) -0.006(4) -0.012(4) 0.002(3)
C96 0.034(5) 0.018(4) 0.028(5) -0.001(4) -0.012(4) -0.004(4)
C97 0.015(4) 0.050(6) 0.026(5) 0.005(4) -0.012(4) 0.011(4)
C98 0.046(6) 0.015(4) 0.027(5) -0.002(4) -0.016(5) -0.007(4)
C99 0.020(5) 0.066(7) 0.016(5) 0.013(5) -0.007(4) -0.006(4)
C100 0.026(5) 0.035(5) 0.025(5) -0.011(4) -0.010(4) -0.006(4)
C101 0.046(6) 0.032(5) 0.036(6) -0.007(5) -0.029(5) 0.014(5)
C102 0.040(5) 0.051(6) 0.017(5) 0.003(4) -0.017(4) -0.024(5)
C104 0.043(6) 0.013(4) 0.038(6) 0.001(4) -0.023(5) -0.001(4)
C105 0.021(5) 0.022(5) 0.031(5) 0.009(4) -0.008(4) -0.003(4)
C107 0.045(6) 0.025(5) 0.032(6) -0.013(4) -0.017(5) -0.011(4)
C108 0.034(5) 0.033(5) 0.034(6) 0.002(4) -0.017(5) 0.004(4)
C111 0.038(5) 0.035(5) 0.032(6) 0.011(4) -0.026(5) -0.006(4)
C112 0.034(6) 0.042(6) 0.030(6) 0.000(5) -0.012(5) 0.014(5)
C113 0.035(5) 0.055(6) 0.010(5) -0.002(4) -0.010(4) 0.004(5)
C114 0.045(6) 0.019(5) 0.034(6) -0.007(4) -0.011(5) 0.004(4)
C115 0.020(5) 0.062(7) 0.049(7) -0.010(5) -0.017(5) 0.007(5)
C117 0.030(5) 0.022(5) 0.044(6) 0.009(4) -0.009(5) -0.007(4)
C118 0.025(5) 0.021(4) 0.029(5) -0.003(4) -0.013(4) -0.002(4)
C119 0.037(6) 0.085(8) 0.017(5) 0.004(5) -0.011(5) -0.015(6)
Dy2 0.0192(2) 0.0206(2) 0.0160(2) -0.00250(16) -0.00978(16) -0.00007(16)
Ni3 0.0217(6) 0.0217(5) 0.0176(6) -0.0051(4) -0.0117(5) 0.0022(4)
Ni4 0.0211(6) 0.0296(6) 0.0166(6) -0.0022(5) -0.0103(5) -0.0005(5)
Cr2 0.0241(7) 0.0199(7) 0.0188(7) -0.0010(6) -0.0116(6) 0.0019(6)
O1 0.020(3) 0.024(3) 0.024(3) -0.003(2) -0.013(3) 0.004(2)
O2 0.028(3) 0.026(3) 0.017(3) -0.003(2) -0.012(3) -0.006(3)
O3 0.030(3) 0.024(3) 0.022(3) -0.009(3) -0.015(3) 0.005(3)
O4 0.026(3) 0.023(3) 0.020(3) 0.002(2) -0.015(3) -0.004(2)
O5 0.024(3) 0.027(3) 0.017(3) 0.000(2) -0.010(3) -0.005(2)
O6 0.021(3) 0.022(3) 0.024(3) -0.001(2) -0.016(3) -0.002(2)
O7 0.027(3) 0.024(3) 0.014(3) 0.001(2) -0.010(3) -0.005(2)
O8 0.017(3) 0.038(3) 0.013(3) 0.003(3) -0.008(2) -0.003(3)
O2W 0.020(3) 0.019(3) 0.031(4) -0.005(3) -0.005(3) 0.003(2)
N7 0.035(5) 0.026(4) 0.042(5) 0.019(4) -0.013(4) -0.004(4)
N8 0.066(6) 0.025(4) 0.068(7) -0.003(4) -0.046(5) 0.002(4)
N9 0.054(6) 0.046(5) 0.034(6) -0.001(4) -0.013(5) 0.016(4)
N10 0.036(5) 0.036(4) 0.023(4) -0.014(4) -0.007(4) -0.007(4)
N11 0.039(5) 0.030(4) 0.058(6) 0.010(4) -0.031(5) -0.008(4)
N12 0.036(5) 0.030(4) 0.044(5) 0.000(4) -0.031(4) -0.006(4)
N13 0.019(4) 0.034(4) 0.016(4) -0.001(3) -0.012(3) -0.004(3)
N14 0.018(4) 0.042(4) 0.021(4) 0.005(3) -0.004(3) -0.002(3)
N15 0.029(4) 0.039(4) 0.023(4) -0.006(3) -0.016(4) 0.008(3)
N16 0.028(4) 0.030(4) 0.018(4) -0.010(3) -0.012(3) 0.006(3)
N21 0.027(4) 0.017(3) 0.019(4) 0.002(3) -0.007(3) -0.006(3)
C7 0.029(5) 0.028(5) 0.026(5) 0.001(4) -0.014(4) -0.011(4)
C8 0.039(5) 0.023(5) 0.030(5) -0.001(4) -0.022(5) 0.003(4)
C9 0.033(5) 0.039(5) 0.018(5) -0.001(4) -0.016(4) 0.012(4)
C10 0.011(4) 0.013(4) 0.015(4) -0.009(3) -0.008(3) 0.005(3)
C11 0.027(5) 0.022(5) 0.033(5) 0.014(4) -0.015(4) 0.000(4)
C12 0.014(4) 0.011(4) 0.013(4) -0.005(3) -0.006(3) 0.001(3)
C120 0.031(5) 0.023(5) 0.045(6) 0.004(4) -0.015(5) 0.005(4)
C121 0.021(5) 0.049(6) 0.024(5) -0.002(4) -0.010(4) 0.002(4)
C123 0.028(5) 0.053(6) 0.022(5) 0.004(4) -0.013(4) -0.003(5)
C125 0.035(5) 0.023(5) 0.056(7) 0.007(5) -0.022(5) -0.008(4)
C126 0.041(6) 0.033(5) 0.028(6) -0.002(4) -0.015(5) 0.000(4)
C127 0.069(8) 0.074(8) 0.033(6) -0.012(6) -0.037(6) 0.021(6)
C128 0.040(6) 0.057(7) 0.031(6) -0.012(5) -0.022(5) 0.007(5)
C129 0.043(6) 0.026(5) 0.018(5) -0.006(4) -0.013(4) 0.006(4)
C130 0.045(6) 0.027(5) 0.018(5) 0.003(4) -0.018(4) 0.003(4)
C131 0.029(5) 0.031(5) 0.064(8) 0.012(5) -0.014(5) -0.015(4)
C132 0.023(5) 0.058(6) 0.012(4) 0.010(4) -0.009(4) -0.013(4)
C134 0.058(7) 0.026(5) 0.062(8) -0.016(5) -0.036(6) 0.005(5)
C135 0.039(6) 0.033(5) 0.026(5) -0.005(4) -0.017(5) 0.004(4)
C136 0.076(8) 0.039(6) 0.029(6) 0.005(5) -0.023(6) 0.011(6)
C137 0.048(7) 0.066(7) 0.019(5) 0.011(5) -0.005(5) 0.013(6)
C138 0.044(6) 0.027(5) 0.034(6) -0.011(4) -0.024(5) 0.002(4)
C139 0.093(9) 0.041(6) 0.040(7) 0.001(5) -0.049(7) -0.013(6)
C140 0.045(6) 0.022(5) 0.042(6) 0.005(4) -0.013(5) 0.007(4)
C141 0.060(7) 0.051(6) 0.027(6) 0.015(5) -0.011(5) -0.013(5)
C142 0.024(5) 0.053(7) 0.057(8) -0.025(6) -0.008(5) -0.006(5)
C143 0.032(5) 0.019(5) 0.040(6) 0.006(4) 0.000(5) 0.000(4)
C145 0.035(6) 0.035(5) 0.052(7) 0.010(5) -0.019(5) -0.012(4)
C146 0.043(6) 0.027(5) 0.029(6) -0.011(4) -0.013(5) 0.007(4)
C147 0.031(5) 0.050(6) 0.036(6) 0.003(5) -0.017(5) -0.017(5)
C149 0.039(6) 0.041(6) 0.060(8) -0.006(5) -0.034(6) 0.000(5)
C150 0.027(5) 0.033(5) 0.043(6) -0.009(5) -0.017(5) 0.001(4)
C155 0.040(6) 0.039(6) 0.027(5) -0.003(4) -0.016(5) 0.015(5)
C151 0.031(6) 0.062(7) 0.035(6) 0.009(5) -0.019(5) 0.000(5)
C158 0.044(6) 0.022(5) 0.047(7) -0.005(4) -0.026(5) 0.007(4)
C157 0.031(6) 0.067(7) 0.044(7) -0.030(6) -0.018(5) 0.019(5)
C152 0.047(6) 0.062(7) 0.023(6) 0.013(5) -0.015(5) -0.019(5)
C153 0.045(6) 0.063(7) 0.028(6) 0.027(5) -0.018(5) -0.023(5)
C154 0.069(8) 0.056(7) 0.035(7) -0.021(5) -0.024(6) 0.014(6)
C164 0.051(8) 0.108(12) 0.081(11) -0.029(9) -0.027(8) 0.014(8)
C163 0.071(9) 0.077(9) 0.076(10) 0.014(7) -0.056(8) -0.017(7)
C156 0.039(6) 0.027(6) 0.083(9) -0.015(6) -0.020(6) -0.012(5)
C159 0.035(6) 0.091(9) 0.028(6) -0.005(6) -0.009(5) 0.029(6)
C160 0.077(7) 0.107(8) 0.060(7) -0.005(6) -0.019(6) 0.026(6)
C161 0.069(10) 0.201(18) 0.043(9) -0.033(10) -0.024(7) 0.093(11)
C165 0.107(12) 0.109(12) 0.089(12) -0.031(9) -0.071(10) 0.000(9)
C162 0.098(9) 0.137(10) 0.094(9) 0.003(8) -0.039(7) 0.036(7)
C169 0.113(11) 0.044(7) 0.032(7) 0.009(5) -0.023(7) 0.006(7)
C172 0.128(15) 0.080(11) 0.120(15) 0.071(10) -0.085(13) -0.054(11)
C174 0.102(9) 0.096(9) 0.088(9) 0.030(7) -0.021(7) 0.001(7)
C171 0.077(12) 0.178(18) 0.134(17) 0.101(14) -0.044(11) 0.010(12)
C173 0.085(11) 0.052(8) 0.137(15) 0.016(9) -0.067(11) 0.012(7)
C176 0.117(16) 0.077(13) 0.127(19) 0.037(12) 0.012(14) -0.008(11)
C177 0.135(18) 0.056(11) 0.138(19) 0.038(11) -0.037(15) 0.008(10)
C170 0.117(13) 0.090(12) 0.128(15) 0.027(10) -0.080(12) -0.032(10)
C175 0.172(19) 0.070(10) 0.18(2) 0.057(12) -0.143(18) -0.038(12)
C180 0.018(5) 0.052(6) 0.052(7) -0.028(5) -0.016(5) 0.003(4)
C185 0.100(19) 0.32(4) 0.33(5) 0.28(4) 0.00(2) 0.02(2)
O19B 0.032(9) 0.038(8) 0.063(11) -0.006(7) -0.015(7) 0.007(6)
O19A 0.054(14) 0.13(2) 0.40(5) -0.15(3) -0.11(2) 0.046(13)
O3W 0.134(8) 0.095(7) 0.042(5) 0.001(5) -0.036(6) -0.056(6)
O4W 0.140(9) 0.046(5) 0.183(11) -0.046(6) -0.142(9) 0.031(5)
O5W 0.26(2) 0.34(3) 0.149(17) 0.011(17) -0.064(16) -0.04(2)
O6W 0.057(5) 0.033(4) 0.051(5) -0.001(3) -0.035(4) 0.004(3)
O7W 0.033(4) 0.073(5) 0.075(6) -0.035(5) -0.020(4) 0.005(4)
O8W 0.128(10) 0.074(7) 0.150(12) 0.012(7) -0.038(9) -0.014(7)
O9W 0.199(12) 0.105(8) 0.042(6) 0.002(5) -0.041(7) -0.055(8)
O10W 0.135(11) 0.140(11) 0.142(12) -0.031(9) -0.050(9) 0.015(9)
O11W 0.154(11) 0.140(10) 0.124(11) -0.079(8) -0.065(9) 0.009(8)
O12W 0.214(15) 0.192(14) 0.053(8) 0.037(8) -0.019(9) 0.039(11)
O13W 0.190(14) 0.150(11) 0.141(12) 0.080(10) -0.076(10) -0.002(10)
O14W 0.201(15) 0.162(13) 0.153(14) 0.024(10) -0.074(12) -0.036(11)
O15W 0.224(17) 0.175(15) 0.30(2) -0.144(15) -0.170(17) 0.081(13)
O16W 0.109(10) 0.145(12) 0.227(17) 0.005(11) -0.043(11) -0.023(8)
O17W 0.175(13) 0.109(9) 0.119(11) 0.028(8) -0.017(9) -0.035(9)
O18W 0.149(13) 0.273(19) 0.113(12) -0.016(12) -0.042(10) -0.017(12)
O19W 0.20(2) 1.08(8) 0.20(2) -0.21(4) -0.155(19) 0.12(3)
O20W 0.103(10) 0.148(12) 0.226(18) 0.037(11) -0.011(10) 0.010(9)
O21W 0.36(2) 0.138(11) 0.102(10) 0.011(8) -0.141(13) -0.101(13)
O22W 0.131(12) 0.221(17) 0.183(16) -0.039(13) -0.045(11) -0.015(11)
O23W 0.46(4) 0.60(5) 0.39(4) -0.37(4) -0.24(3) 0.27(4)
O24W 0.094(11) 0.115(13) 0.129(15) -0.059(11) -0.038(10) 0.078(9)
O24A 0.085(13) 0.061(12) 0.092(14) -0.037(8) -0.015(9) 0.002(8)
C184 0.097(12) 0.115(13) 0.101(13) 0.015(10) -0.070(11) -0.005(10)
C183 0.29(4) 0.112(17) 0.097(15) 0.015(12) -0.13(2) 0.025(19)
N24 0.29(3) 0.21(3) 0.22(3) 0.07(2) -0.15(3) -0.02(2)
C181 0.049(10) 0.145(18) 0.17(2) -0.024(18) -0.029(11) -0.022(12)
C182 0.137(16) 0.050(9) 0.16(2) -0.023(11) -0.044(14) 0.002(10)
N23 0.097(11) 0.160(14) 0.085(11) 0.009(11) -0.047(9) -0.038(11)

loop_
_atom_type_symbol
_atom_type_description
_atom_type_scat_dispersion_real
_atom_type_scat_dispersion_imag
_atom_type_scat_source
C C 0.0033 0.0016 'International Tables Vol C Tables 4.2.6.8 and 6.1.1.4'
H H 0.0000 0.0000 'International Tables Vol C Tables 4.2.6.8 and 6.1.1.4'
N N 0.0061 0.0033 'International Tables Vol C Tables 4.2.6.8 and 6.1.1.4'
O O 0.0106 0.0060 'International Tables Vol C Tables 4.2.6.8 and 6.1.1.4'
Cr Cr 0.3209 0.6236 'International Tables Vol C Tables 4.2.6.8 and 6.1.1.4'
Ni Ni 0.3393 1.1124 'International Tables Vol C Tables 4.2.6.8 and 6.1.1.4'
Dy Dy -0.1892 4.4098 'International Tables Vol C Tables 4.2.6.8 and 6.1.1.4'

loop_
_geom_angle_atom_site_label_1
_geom_angle_atom_site_label_2
_geom_angle_atom_site_label_3
_geom_angle
_geom_angle_site_symmetry_1
_geom_angle_site_symmetry_3
O1W Dy1 O9 113.86(19) . .
O1W Dy1 O13 112.29(19) . .
O9 Dy1 O13 133.83(19) . .
O1W Dy1 O11 79.34(19) . .
O9 Dy1 O11 64.07(18) . .
O13 Dy1 O11 125.10(18) . .
O1W Dy1 O12 80.22(19) . .
O9 Dy1 O12 125.57(18) . .
O13 Dy1 O12 63.80(18) . .
O11 Dy1 O12 159.57(19) . .
O1W Dy1 O10 142.71(19) . .
O9 Dy1 O10 65.41(19) . .
O13 Dy1 O10 78.66(18) . .
O11 Dy1 O10 124.86(19) . .
O12 Dy1 O10 73.10(19) . .
O1W Dy1 O16 139.74(19) . .
O9 Dy1 O16 79.64(19) . .
O13 Dy1 O16 64.5(2) . .
O11 Dy1 O16 73.18(18) . .
O12 Dy1 O16 124.16(19) . .
O10 Dy1 O16 77.53(19) . .
O1W Dy1 O15 70.88(18) . .
O9 Dy1 O15 124.64(17) . .
O13 Dy1 O15 70.74(17) . .
O11 Dy1 O15 63.09(17) . .
O12 Dy1 O15 109.75(17) . .
O10 Dy1 O15 142.83(17) . .
O16 Dy1 O15 70.62(19) . .
O1W Dy1 O14 71.98(18) . .
O9 Dy1 O14 71.86(18) . .
O13 Dy1 O14 124.90(18) . .
O11 Dy1 O14 109.87(17) . .
O12 Dy1 O14 63.18(17) . .
O10 Dy1 O14 72.89(18) . .
O16 Dy1 O14 145.30(19) . .
O15 Dy1 O14 142.86(17) . .
N1 Ni1 N20 91.2(3) 2_766 .
N1 Ni1 O11 103.5(3) 2_766 .
N20 Ni1 O11 92.1(2) . .
N1 Ni1 N19 92.3(3) 2_766 .
N20 Ni1 N19 94.5(3) . .
O11 Ni1 N19 162.7(3) . .
N1 Ni1 O9 112.6(3) 2_766 .
N20 Ni1 O9 155.3(3) . .
O11 Ni1 O9 76.6(2) . .
N19 Ni1 O9 91.0(3) . .
N6 Ni2 O12 104.8(3) . .
N6 Ni2 N18 94.1(3) . .
O12 Ni2 N18 91.4(3) . .
N6 Ni2 N17 90.0(3) . .
O12 Ni2 N17 163.0(3) . .
N18 Ni2 N17 96.0(3) . .
N6 Ni2 O13 112.9(3) . .
O12 Ni2 O13 76.7(2) . .
N18 Ni2 O13 152.4(3) . .
N17 Ni2 O13 89.9(3) . .
C6 Cr1 C1 90.5(3) . .
C6 Cr1 C5 87.8(3) . .
C1 Cr1 C5 177.0(3) . .
C6 Cr1 C2 174.9(4) . .
C1 Cr1 C2 89.5(3) . .
C5 Cr1 C2 92.4(4) . .
C6 Cr1 C3 90.9(3) . .
C1 Cr1 C3 85.7(3) . .
C5 Cr1 C3 91.8(3) . .
C2 Cr1 C3 94.2(4) . .
C6 Cr1 C4 87.5(3) . .
C1 Cr1 C4 91.6(3) . .
C5 Cr1 C4 90.8(3) . .
C2 Cr1 C4 87.3(4) . .
C3 Cr1 C4 176.9(3) . .
C112 O9 Ni1 127.3(5) . .
C112 O9 Dy1 124.6(5) . .
Ni1 O9 Dy1 108.1(2) . .
C137 O10 C115 116.7(7) . .
C137 O10 Dy1 115.9(5) . .
C115 O10 Dy1 127.3(5) . .
C46 O11 Ni1 124.8(5) . .
C46 O11 Dy1 124.0(5) . .
Ni1 O11 Dy1 107.4(2) . .
C42 O12 Ni2 127.8(5) . .
C42 O12 Dy1 124.2(5) . .
Ni2 O12 Dy1 107.0(2) . .
C92 O13 Ni2 128.2(6) . .
C92 O13 Dy1 122.4(5) . .
Ni2 O13 Dy1 107.6(2) . .
C88 O14 C60 116.0(6) . .
C88 O14 Dy1 117.6(4) . .
C60 O14 Dy1 126.2(5) . .
C73 O15 C129 116.1(6) . .
C73 O15 Dy1 117.5(4) . .
C129 O15 Dy1 126.2(4) . .
C41 O16 C145 116.9(7) . .
C41 O16 Dy1 115.4(5) . .
C145 O16 Dy1 127.2(5) . .
C1 N1 Ni1 163.8(7) . 2_766
C6 N6 Ni2 164.6(6) . .
C180 N17 C94 117.2(8) . .
C180 N17 Ni2 124.1(6) . .
C94 N17 Ni2 117.6(6) . .
C101 N18 C155 114.9(8) . .
C101 N18 Ni2 125.6(6) . .
C155 N18 Ni2 119.2(6) . .
C82 N19 C63 115.1(8) . .
C82 N19 Ni1 125.7(7) . .
C63 N19 Ni1 118.8(5) . .
C105 N20 C130 115.9(7) . .
C105 N20 Ni1 125.1(6) . .
C130 N20 Ni1 118.8(5) . .
O17 N22 C117 119.1(7) . .
O17 N22 C143 121.2(7) . .
C117 N22 C143 119.7(8) . .
N1 C1 Cr1 177.3(7) . .
N2 C2 Cr1 175.7(10) . .
N3 C3 Cr1 175.4(8) . .
N4 C4 Cr1 177.6(9) . .
N5 C5 Cr1 177.3(8) . .
N6 C6 Cr1 172.5(7) . .
O3 C13 H13A 109.5 . .
O3 C13 H13B 109.5 . .
H13A C13 H13B 109.5 . .
O3 C13 H13C 109.5 . .
H13A C13 H13C 109.5 . .
H13B C13 H13C 109.5 . .
C122 C14 C15 114.8(18) . .
C122 C14 H14A 122.6 . .
C15 C14 H14A 122.6 . .
C14 C15 C166 127.3(16) . .
C14 C15 H15 116.3 . .
C166 C15 H15 116.3 . .
C167 C166 C15 114.7(15) . .
C167 C166 C165 122.4(13) . .
C15 C166 C165 122.5(12) . .
C166 C167 C168 120.8(17) . .
C166 C167 H167 119.6 . .
C168 C167 H167 119.6 . .
C122 C168 C167 121.4(19) . .
C122 C168 H168 119.3 . .
C167 C168 H168 119.3 . .
C14 C122 C168 121(2) . .
C14 C122 H122 119.7 . .
C168 C122 H122 119.7 . .
C146 C32 O3 123.7(7) . .
C146 C32 C67 121.2(8) . .
O3 C32 C67 115.1(7) . .
C143 C34 C149 121.7(9) . .
C143 C34 H34A 119.1 . .
C149 C34 H34A 119.1 . .
O6 C35 C91 125.5(8) . .
O6 C35 C75 117.5(7) . .
C91 C35 C75 117.0(7) . .
C87 C36 C108 121.3(8) . .
C87 C36 H36A 119.4 . .
C108 C36 H36A 119.4 . .
O16 C41 C131 124.1(9) . .
O16 C41 C92 113.9(7) . .
C131 C41 C92 122.0(9) . .
O12 C42 C88 118.0(7) . .
O12 C42 C135 123.8(7) . .
C88 C42 C135 118.1(7) . .
O11 C46 C77 125.7(7) . .
O11 C46 C73 116.9(7) . .
C77 C46 C73 117.4(7) . .
C96 C48 C75 119.2(8) . .
C96 C48 H48A 120.4 . .
C75 C48 H48A 120.4 . .
N16 C49 C91 127.6(8) . .
N16 C49 H49A 116.2 . .
C91 C49 H49A 116.2 . .
O4 C52 H52A 109.5 . .
O4 C52 H52B 109.5 . .
H52A C52 H52B 109.5 . .
O4 C52 H52C 109.5 . .
H52A C52 H52C 109.5 . .
H52B C52 H52C 109.5 . .
C140 C53 C65 122.4(8) . .
C140 C53 H53A 118.8 . .
C65 C53 H53A 118.8 . .
O2 C54 C118 119.3(7) . .
O2 C54 C95 122.4(7) . .
C118 C54 C95 118.4(7) . .
N15 C57 C138 116.5(8) . .
N15 C57 H57A 108.2 . .
C138 C57 H57A 108.2 . .
N15 C57 H57B 108.2 . .
C138 C57 H57B 108.2 . .
H57A C57 H57B 107.3 . .
N21 C58 C120 119.3(8) . .
N21 C58 H58A 120.4 . .
C120 C58 H58A 120.4 . .
O14 C60 H60A 109.5 . .
O14 C60 H60B 109.5 . .
H60A C60 H60B 109.5 . .
O14 C60 H60C 109.5 . .
H60A C60 H60C 109.5 . .
H60B C60 H60C 109.5 . .
C134 C61 C135 122.0(9) . .
C134 C61 H61A 119.0 . .
C135 C61 H61A 119.0 . .
N19 C63 C126 113.8(7) . .
N19 C63 H63A 108.8 . .
C126 C63 H63A 108.8 . .
N19 C63 H63B 108.8 . .
C126 C63 H63B 108.8 . .
H63A C63 H63B 107.7 . .
O5 C64 C121 124.7(7) . .
O5 C64 C93 118.1(7) . .
C121 C64 C93 117.1(8) . .
C53 C65 C67 118.5(8) . .
C53 C65 C97 119.0(8) . .
C67 C65 C97 122.5(8) . .
O1 C67 C65 123.8(7) . .
O1 C67 C32 117.1(7) . .
C65 C67 C32 119.0(7) . .
C84 C70 C95 122.4(8) . .
C84 C70 H70A 118.8 . .
C95 C70 H70A 118.8 . .
O15 C73 C98 125.0(7) . .
O15 C73 C46 113.5(6) . .
C98 C73 C46 121.5(8) . .
N16 C74 C138 114.2(7) . .
N16 C74 H74A 108.7 . .
C138 C74 H74A 108.7 . .
N16 C74 H74B 108.7 . .
C138 C74 H74B 108.7 . .
H74A C74 H74B 107.6 . .
C48 C75 O7 124.3(7) . .
C48 C75 C35 122.6(7) . .
O7 C75 C35 113.0(7) . .
C46 C77 C104 119.8(8) . .
C46 C77 C105 122.9(7) . .
C104 C77 C105 117.0(8) . .
O7 C79 H79A 109.5 . .
O7 C79 H79B 109.5 . .
H79A C79 H79B 109.5 . .
O7 C79 H79C 109.5 . .
H79A C79 H79C 109.5 . .
H79B C79 H79C 109.5 . .
N19 C82 C159 128.2(10) . .
N19 C82 H82A 115.9 . .
C159 C82 H82A 115.9 . .
C70 C84 C111 119.0(8) . .
C70 C84 H84A 120.5 . .
C111 C84 H84A 120.5 . .
N21 C87 C36 120.3(8) . .
N21 C87 H87A 119.9 . .
C36 C87 H87A 119.9 . .
O14 C88 C42 115.0(7) . .
O14 C88 C158 122.7(7) . .
C42 C88 C158 122.2(8) . .
C107 C91 C35 120.1(8) . .
C107 C91 C49 117.2(7) . .
C35 C91 C49 122.5(8) . .
O13 C92 C150 124.4(9) . .
O13 C92 C41 118.2(8) . .
C150 C92 C41 117.3(8) . .
C147 C93 O8 124.5(7) . .
C147 C93 C64 122.5(8) . .
O8 C93 C64 113.0(7) . .
N17 C94 C128 114.0(7) . .
N17 C94 H94A 108.8 . .
C128 C94 H94A 108.8 . .
N17 C94 H94B 108.8 . .
C128 C94 H94B 108.8 . .
H94A C94 H94B 107.6 . .
C54 C95 C70 118.0(8) . .
C54 C95 C100 125.2(8) . .
C70 C95 C100 116.8(7) . .
C48 C96 C107 119.1(8) . .
C48 C96 H96A 120.4 . .
C107 C96 H96A 120.4 . .
N14 C97 C65 128.8(8) . .
N14 C97 H97A 115.6 . .
C65 C97 H97A 115.6 . .
C73 C98 C114 120.3(8) . .
C73 C98 H98A 119.9 . .
C114 C98 H98A 119.9 . .
O8 C99 H99A 109.5 . .
O8 C99 H99B 109.5 . .
H99A C99 H99B 109.5 . .
O8 C99 H99C 109.5 . .
H99A C99 H99C 109.5 . .
H99B C99 H99C 109.5 . .
N13 C100 C95 127.0(8) . .
N13 C100 H10A 116.5 . .
C95 C100 H10A 116.5 . .
N18 C101 C135 127.2(9) . .
N18 C101 H10B 116.4 . .
C135 C101 H10B 116.4 . .
N13 C102 C132 114.6(7) . .
N13 C102 H10C 108.6 . .
C132 C102 H10C 108.6 . .
N13 C102 H10D 108.6 . .
C132 C102 H10D 108.6 . .
H10C C102 H10D 107.6 . .
C114 C104 C77 121.3(8) . .
C114 C104 H10E 119.3 . .
C77 C104 H10E 119.3 . .
N20 C105 C77 126.9(8) . .
N20 C105 H10F 116.5 . .
C77 C105 H10F 116.5 . .
C91 C107 C96 122.0(8) . .
C91 C107 H10G 119.0 . .
C96 C107 H10G 119.0 . .
C120 C108 C36 116.5(8) . .
C120 C108 C169 124.5(8) . .
C36 C108 C169 118.8(8) . .
C118 C111 C84 119.6(8) . .
C118 C111 H11A 120.2 . .
C84 C111 H11A 120.2 . .
O9 C112 C137 118.0(8) . .
O9 C112 C159 124.4(8) . .
C137 C112 C159 117.5(8) . .
N15 C113 C121 128.6(8) . .
N15 C113 H11B 115.7 . .
C121 C113 H11B 115.7 . .
C104 C114 C98 119.7(8) . .
C104 C114 H11C 120.1 . .
C98 C114 H11C 120.1 . .
O10 C115 H11D 109.5 . .
O10 C115 H11E 109.5 . .
H11D C115 H11E 109.5 . .
O10 C115 H11F 109.5 . .
H11D C115 H11F 109.5 . .
H11E C115 H11F 109.5 . .
N22 C117 C125 119.7(9) . .
N22 C117 H11G 120.2 . .
C125 C117 H11G 120.2 . .
C111 C118 O4 125.3(7) . .
C111 C118 C54 122.5(7) . .
O4 C118 C54 112.2(7) . .
C132 C119 H11H 109.5 . .
C132 C119 H11I 109.5 . .
H11H C119 H11I 109.5 . .
C132 C119 H11J 109.5 . .
H11H C119 H11J 109.5 . .
H11I C119 H11J 109.5 . .
O2W Dy2 O5 114.31(19) . .
O2W Dy2 O1 112.9(2) . .
O5 Dy2 O1 132.76(18) . .
O2W Dy2 O6 79.00(18) . .
O5 Dy2 O6 64.17(19) . .
O1 Dy2 O6 125.82(18) . .
O2W Dy2 O2 79.92(18) . .
O5 Dy2 O2 125.81(19) . .
O1 Dy2 O2 63.79(18) . .
O6 Dy2 O2 158.92(18) . .
O2W Dy2 O8 140.85(18) . .
O5 Dy2 O8 64.38(17) . .
O1 Dy2 O8 79.57(18) . .
O6 Dy2 O8 125.11(18) . .
O2 Dy2 O8 72.88(18) . .
O2W Dy2 O3 139.70(19) . .
O5 Dy2 O3 78.49(18) . .
O1 Dy2 O3 65.19(17) . .
O6 Dy2 O3 72.94(17) . .
O2 Dy2 O3 125.12(17) . .
O8 Dy2 O3 79.45(18) . .
O2W Dy2 O7 70.11(18) . .
O5 Dy2 O7 124.99(17) . .
O1 Dy2 O7 71.69(18) . .
O6 Dy2 O7 63.37(18) . .
O2 Dy2 O7 109.14(18) . .
O8 Dy2 O7 145.59(17) . .
O3 Dy2 O7 71.64(18) . .
O2W Dy2 O4 71.20(18) . .
O5 Dy2 O4 72.47(17) . .
O1 Dy2 O4 124.95(17) . .
O6 Dy2 O4 109.09(17) . .
O2 Dy2 O4 63.31(17) . .
O8 Dy2 O4 71.60(17) . .
O3 Dy2 O4 145.56(18) . .
O7 Dy2 O4 141.31(17) . .
N16 Ni3 N10 91.0(3) . .
N16 Ni3 O5 154.0(2) . .
N10 Ni3 O5 114.1(3) . .
N16 Ni3 O6 91.8(3) . .
N10 Ni3 O6 103.0(3) . .
O5 Ni3 O6 76.6(2) . .
N16 Ni3 N15 95.9(3) . .
N10 Ni3 N15 91.5(3) . .
O5 Ni3 N15 90.4(3) . .
O6 Ni3 N15 163.5(2) . .
N12 Ni4 O1 113.0(3) 2_755 .
N12 Ni4 O2 103.7(3) 2_755 .
O1 Ni4 O2 76.9(2) . .
N12 Ni4 N13 93.5(3) 2_755 .
O1 Ni4 N13 152.6(3) . .
O2 Ni4 N13 90.8(2) . .
N12 Ni4 N14 90.4(3) 2_755 .
O1 Ni4 N14 89.8(3) . .
O2 Ni4 N14 163.4(3) . .
N13 Ni4 N14 97.0(3) . .
C10 Cr2 C12 90.2(3) . .
C10 Cr2 C9 90.4(3) . .
C12 Cr2 C9 176.1(3) . .
C10 Cr2 C7 177.1(3) . .
C12 Cr2 C7 87.9(3) . .
C9 Cr2 C7 91.7(3) . .
C10 Cr2 C11 85.2(3) . .
C12 Cr2 C11 90.7(3) . .
C9 Cr2 C11 93.3(4) . .
C7 Cr2 C11 92.7(3) . .
C10 Cr2 C8 90.8(3) . .
C12 Cr2 C8 89.7(3) . .
C9 Cr2 C8 86.4(4) . .
C7 Cr2 C8 91.4(3) . .
C11 Cr2 C8 176.0(3) . .
C67 O1 Ni4 128.3(5) . .
C67 O1 Dy2 122.3(5) . .
Ni4 O1 Dy2 108.3(2) . .
C54 O2 Ni4 127.7(5) . .
C54 O2 Dy2 122.6(4) . .
Ni4 O2 Dy2 107.0(2) . .
C32 O3 C13 116.1(6) . .
C32 O3 Dy2 115.4(4) . .
C13 O3 Dy2 127.9(4) . .
C118 O4 C52 114.9(6) . .
C118 O4 Dy2 118.7(4) . .
C52 O4 Dy2 126.3(4) . .
C64 O5 Ni3 127.7(5) . .
C64 O5 Dy2 123.3(5) . .
Ni3 O5 Dy2 108.1(2) . .
C35 O6 Ni3 125.1(5) . .
C35 O6 Dy2 123.4(5) . .
Ni3 O6 Dy2 107.4(2) . .
C75 O7 C79 115.7(6) . .
C75 O7 Dy2 117.6(4) . .
C79 O7 Dy2 126.7(4) . .
C93 O8 C99 115.3(6) . .
C93 O8 Dy2 117.6(4) . .
C99 O8 Dy2 126.9(4) . .
C10 N10 Ni3 161.6(6) . .
C12 N12 Ni4 162.9(6) . 2_755
C100 N13 C102 116.2(7) . .
C100 N13 Ni4 125.9(6) . .
C102 N13 Ni4 117.8(5) . .
C97 N14 C123 115.4(8) . .
C97 N14 Ni4 126.2(6) . .
C123 N14 Ni4 117.7(6) . .
C113 N15 C57 117.6(8) . .
C113 N15 Ni3 124.6(6) . .
C57 N15 Ni3 117.1(6) . .
C49 N16 C74 116.3(7) . .
C49 N16 Ni3 125.2(6) . .
C74 N16 Ni3 118.2(6) . .
C58 N21 C87 121.5(7) . .
C58 N21 O18 118.6(6) . .
C87 N21 O18 119.9(6) . .
N7 C7 Cr2 176.5(8) . .
N8 C8 Cr2 178.1(8) . .
N9 C9 Cr2 174.1(9) . .
N10 C10 Cr2 177.6(7) . .
N11 C11 Cr2 173.0(7) . .
N12 C12 Cr2 175.4(6) . .
C108 C120 C58 121.2(8) . .
C108 C120 H12A 119.4 . .
C58 C120 H12A 119.4 . .
C64 C121 C152 119.2(8) . .
C64 C121 C113 123.6(8) . .
C152 C121 C113 117.2(8) . .
N14 C123 C132 114.6(7) . .
N14 C123 H12B 108.6 . .
C132 C123 H12B 108.6 . .
N14 C123 H12C 108.6 . .
C132 C123 H12C 108.6 . .
H12B C123 H12C 107.6 . .
C117 C125 C149 121.1(8) . .
C117 C125 H12D 119.5 . .
C149 C125 H12D 119.5 . .
C130 C126 C63 113.9(8) . .
C130 C126 C136 107.0(8) . .
C63 C126 C136 105.9(7) . .
C130 C126 C141 110.6(8) . .
C63 C126 C141 111.2(8) . .
C136 C126 C141 108.0(8) . .
C128 C127 H12E 109.5 . .
C128 C127 H12F 109.5 . .
H12E C127 H12F 109.5 . .
C128 C127 H12G 109.5 . .
H12E C127 H12G 109.5 . .
H12F C127 H12G 109.5 . .
C157 C128 C155 111.4(8) . .
C157 C128 C94 113.2(9) . .
C155 C128 C94 110.2(7) . .
C157 C128 C127 109.1(8) . .
C155 C128 C127 105.4(9) . .
C94 C128 C127 107.2(7) . .
O15 C129 H12H 109.5 . .
O15 C129 H12I 109.5 . .
H12H C129 H12I 109.5 . .
O15 C129 H12J 109.5 . .
H12H C129 H12J 109.5 . .
H12I C129 H12J 109.5 . .
C126 C130 N20 114.4(7) . .
C126 C130 H13D 108.7 . .
N20 C130 H13D 108.7 . .
C126 C130 H13E 108.7 . .
N20 C130 H13E 108.7 . .
H13D C130 H13E 107.6 . .
C41 C131 C156 119.2(10) . .
C41 C131 H13F 120.4 . .
C156 C131 H13F 120.4 . .
C151 C132 C119 110.8(7) . .
C151 C132 C123 111.2(8) . .
C119 C132 C123 106.9(7) . .
C151 C132 C102 111.4(7) . .
C119 C132 C102 105.0(7) . .
C123 C132 C102 111.3(7) . .
C61 C134 C158 120.6(8) . .
C61 C134 H13G 119.7 . .
C158 C134 H13G 119.7 . .
C61 C135 C42 119.2(8) . .
C61 C135 C101 116.8(8) . .
C42 C135 C101 123.9(8) . .
C126 C136 H13H 109.5 . .
C126 C136 H13I 109.5 . .
H13H C136 H13I 109.5 . .
C126 C136 H13J 109.5 . .
H13H C136 H13J 109.5 . .
H13I C136 H13J 109.5 . .
C161 C137 O10 123.0(9) . .
C161 C137 C112 121.4(10) . .
O10 C137 C112 115.6(8) . .
C57 C138 C74 110.5(7) . .
C57 C138 C154 110.6(8) . .
C74 C138 C154 111.9(8) . .
C57 C138 C139 106.0(8) . .
C74 C138 C139 107.6(8) . .
C154 C138 C139 110.1(8) . .
C138 C139 H13K 109.5 . .
C138 C139 H13L 109.5 . .
H13K C139 H13L 109.5 . .
C138 C139 H13M 109.5 . .
H13K C139 H13M 109.5 . .
H13L C139 H13M 109.5 . .
C53 C140 C146 120.1(8) . .
C53 C140 H14B 120.0 . .
C146 C140 H14B 120.0 . .
C126 C141 H14C 109.5 . .
C126 C141 H14D 109.5 . .
H14C C141 H14D 109.5 . .
C126 C141 H14E 109.5 . .
H14C C141 H14E 109.5 . .
H14D C141 H14E 109.5 . .
C156 C142 C150 121.1(10) . .
C156 C142 H14F 119.4 . .
C150 C142 H14F 119.4 . .
C34 C143 N22 121.7(8) . .
C34 C143 H14G 119.1 . .
N22 C143 H14G 119.1 . .
O16 C145 H14H 109.5 . .
O16 C145 H14I 109.5 . .
H14H C145 H14I 109.5 . .
O16 C145 H14J 109.5 . .
H14H C145 H14J 109.5 . .
H14I C145 H14J 109.5 . .
C32 C146 C140 118.6(8) . .
C32 C146 H14K 120.7 . .
C140 C146 H14K 120.7 . .
C93 C147 C153 119.5(8) . .
C93 C147 H14L 120.3 . .
C153 C147 H14L 120.3 . .
C34 C149 C125 116.0(8) . .
C34 C149 C163 124.3(10) . .
C125 C149 C163 119.5(9) . .
C92 C150 C142 120.0(9) . .
C92 C150 C180 123.4(9) . .
C142 C150 C180 116.5(9) . .
N18 C155 C128 113.6(8) . .
N18 C155 H15C 108.8 . .
C128 C155 H15C 108.8 . .
N18 C155 H15D 108.8 . .
C128 C155 H15D 108.8 . .
H15C C155 H15D 107.7 . .
C132 C151 H15E 109.5 . .
C132 C151 H15F 109.5 . .
H15E C151 H15F 109.5 . .
C132 C151 H15G 109.5 . .
H15E C151 H15G 109.5 . .
H15F C151 H15G 109.5 . .
C134 C158 C88 117.8(8) . .
C134 C158 H15H 121.1 . .
C88 C158 H15H 121.1 . .
C128 C157 H15I 109.5 . .
C128 C157 H15J 109.5 . .
H15I C157 H15J 109.5 . .
C128 C157 H15K 109.5 . .
H15I C157 H15K 109.5 . .
H15J C157 H15K 109.5 . .
C153 C152 C121 122.6(9) . .
C153 C152 H15L 118.7 . .
C121 C152 H15L 118.7 . .
C152 C153 C147 118.8(9) . .
C152 C153 H15M 120.6 . .
C147 C153 H15M 120.6 . .
C138 C154 H15N 109.5 . .
C138 C154 H15O 109.5 . .
H15N C154 H15O 109.5 . .
C138 C154 H15P 109.5 . .
H15N C154 H15P 109.5 . .
H15O C154 H15P 109.5 . .
C163 C164 C165 111.5(10) . .
C163 C164 H16A 109.3 . .
C165 C164 H16A 109.3 . .
C163 C164 H16B 109.3 . .
C165 C164 H16B 109.3 . .
H16A C164 H16B 108.0 . .
C164 C163 C149 117.7(10) . .
C164 C163 H16C 107.9 . .
C149 C163 H16C 107.9 . .
C164 C163 H16M 107.9 . .
C149 C163 H16M 107.9 . .
H16C C163 H16M 107.2 . .
C142 C156 C131 120.1(9) . .
C142 C156 H15Q 119.9 . .
C131 C156 H15Q 119.9 . .
C160 C159 C112 121.6(10) . .
C160 C159 C82 115.5(11) . .
C112 C159 C82 122.9(8) . .
C159 C160 C162 120.0(14) . .
C159 C160 H16D 120.0 . .
C162 C160 H16D 120.0 . .
C162 C161 C137 119.2(12) . .
C162 C161 H16E 120.4 . .
C137 C161 H16E 120.4 . .
C166 C165 C164 112.2(11) . .
C166 C165 H16F 109.2 . .
C164 C165 H16F 109.2 . .
C166 C165 H16G 109.2 . .
C164 C165 H16G 109.2 . .
H16F C165 H16G 107.9 . .
C161 C162 C160 120.2(14) . .
C161 C162 H16H 119.9 . .
C160 C162 H16H 119.9 . .
C170 C169 C108 114.2(10) . .
C170 C169 H16K 108.7 . .
C108 C169 H16K 108.7 . .
C170 C169 H16L 108.7 . .
C108 C169 H16L 108.7 . .
H16K C169 H16L 107.6 . .
C173 C172 C174 111.9(15) . .
C173 C172 C171 120.1(16) . .
C174 C172 C171 127.8(16) . .
C177 C174 C172 123.6(18) . .
C177 C174 H17A 118.2 . .
C172 C174 H17A 118.2 . .
C172 C171 C170 112.3(13) . .
C172 C171 H17B 109.1 . .
C170 C171 H17B 109.1 . .
C172 C171 H17C 109.2 . .
C170 C171 H17C 109.2 . .
H17B C171 H17C 107.9 . .
C172 C173 C175 127.0(15) . .
C172 C173 H17D 116.5 . .
C175 C173 H17D 116.5 . .
C177 C176 C175 116.3(19) . .
C177 C176 H176 121.9 . .
C175 C176 H176 121.9 . .
C174 C177 C176 122(2) . .
C174 C177 H17G 118.9 . .
C176 C177 H17G 118.9 . .
C169 C170 C171 107.6(13) . .
C169 C170 H17E 110.2 . .
C171 C170 H17E 110.2 . .
C169 C170 H17F 110.2 . .
C171 C170 H17F 110.2 . .
H17E C170 H17F 108.5 . .
C173 C175 C176 118.9(17) . .
C173 C175 H175 120.5 . .
C176 C175 H175 120.5 . .
N17 C180 C150 128.9(8) . .
N17 C180 H18A 115.5 . .
C150 C180 H18A 115.5 . .
O19B C185 O19A 128(2) . .
N24 C183 C184 174(2) . .
N23 C181 C182 170(2) . .

loop_
_geom_bond_atom_site_label_1
_geom_bond_atom_site_label_2
_geom_bond_distance
_geom_bond_site_symmetry_2
Dy1 O1W 2.295(5) .
Dy1 O9 2.330(6) .
Dy1 O13 2.348(5) .
Dy1 O11 2.362(5) .
Dy1 O12 2.392(5) .
Dy1 O10 2.525(5) .
Dy1 O16 2.525(6) .
Dy1 O15 2.545(5) .
Dy1 O14 2.554(5) .
Ni1 N1 1.988(9) 2_766
Ni1 N20 1.989(7) .
Ni1 O11 2.000(5) .
Ni1 N19 2.013(7) .
Ni1 O9 2.016(5) .
Ni2 N6 1.981(9) .
Ni2 O12 2.004(5) .
Ni2 N18 2.006(7) .
Ni2 N17 2.029(7) .
Ni2 O13 2.031(6) .
Cr1 C6 2.021(9) .
Cr1 C1 2.022(8) .
Cr1 C5 2.052(9) .
Cr1 C2 2.070(11) .
Cr1 C3 2.076(10) .
Cr1 C4 2.083(9) .
O9 C112 1.325(10) .
O10 C137 1.395(11) .
O10 C115 1.441(10) .
O11 C46 1.338(9) .
O12 C42 1.328(9) .
O13 C92 1.316(9) .
O14 C88 1.382(9) .
O14 C60 1.448(9) .
O15 C73 1.372(9) .
O15 C129 1.440(9) .
O16 C41 1.386(10) .
O16 C145 1.440(11) .
O17 N22 1.328(8) .
O18 N21 1.351(8) .
N1 C1 1.159(10) .
N1 Ni1 1.988(8) 2_766
N2 C2 1.154(12) .
N3 C3 1.147(11) .
N4 C4 1.157(11) .
N5 C5 1.181(11) .
N6 C6 1.167(10) .
N17 C180 1.296(12) .
N17 C94 1.450(12) .
N18 C101 1.293(11) .
N18 C155 1.502(11) .
N19 C82 1.259(11) .
N19 C63 1.495(10) .
N20 C105 1.291(10) .
N20 C130 1.495(10) .
N22 C117 1.349(10) .
N22 C143 1.365(11) .
C13 O3 1.445(9) .
C13 H13A 0.9600 .
C13 H13B 0.9600 .
C13 H13C 0.9600 .
C14 C122 1.387(9) .
C14 C15 1.400(9) .
C14 H14A 0.9300 .
C15 C166 1.410(9) .
C15 H15 0.9300 .
C166 C167 1.376(9) .
C166 C165 1.510(17) .
C167 C168 1.413(9) .
C167 H167 0.9300 .
C168 C122 1.397(10) .
C168 H168 0.9300 .
C122 H122 0.9300 .
C32 C146 1.386(11) .
C32 O3 1.397(10) .
C32 C67 1.402(11) .
C34 C143 1.334(12) .
C34 C149 1.378(12) .
C34 H34A 0.9300 .
C35 O6 1.340(9) .
C35 C91 1.405(10) .
C35 C75 1.405(11) .
C36 C87 1.370(12) .
C36 C108 1.399(12) .
C36 H36A 0.9300 .
C41 C131 1.391(12) .
C41 C92 1.419(13) .
C42 C88 1.385(11) .
C42 C135 1.417(11) .
C46 C77 1.403(11) .
C46 C73 1.416(10) .
C48 C96 1.385(11) .
C48 C75 1.385(12) .
C48 H48A 0.9300 .
C49 N16 1.289(11) .
C49 C91 1.454(11) .
C49 H49A 0.9300 .
C52 O4 1.452(9) .
C52 H52A 0.9600 .
C52 H52B 0.9600 .
C52 H52C 0.9600 .
C53 C140 1.366(12) .
C53 C65 1.378(12) .
C53 H53A 0.9300 .
C54 O2 1.340(9) .
C54 C118 1.406(11) .
C54 C95 1.411(10) .
C57 N15 1.471(10) .
C57 C138 1.515(12) .
C57 H57A 0.9700 .
C57 H57B 0.9700 .
C58 N21 1.338(10) .
C58 C120 1.403(12) .
C58 H58A 0.9300 .
C60 H60A 0.9600 .
C60 H60B 0.9600 .
C60 H60C 0.9600 .
C61 C134 1.365(13) .
C61 C135 1.383(12) .
C61 H61A 0.9300 .
C63 C126 1.511(12) .
C63 H63A 0.9700 .
C63 H63B 0.9700 .
C64 O5 1.335(9) .
C64 C121 1.391(11) .
C64 C93 1.405(11) .
C65 C67 1.398(11) .
C65 C97 1.464(12) .
C67 O1 1.356(9) .
C70 C84 1.374(13) .
C70 C95 1.413(12) .
C70 H70A 0.9300 .
C73 C98 1.375(10) .
C74 N16 1.477(9) .
C74 C138 1.522(12) .
C74 H74A 0.9700 .
C74 H74B 0.9700 .
C75 O7 1.388(9) .
C77 C104 1.416(11) .
C77 C105 1.450(12) .
C79 O7 1.461(9) .
C79 H79A 0.9600 .
C79 H79B 0.9600 .
C79 H79C 0.9600 .
C82 C159 1.462(13) .
C82 H82A 0.9300 .
C84 C111 1.400(11) .
C84 H84A 0.9300 .
C87 N21 1.349(10) .
C87 H87A 0.9300 .
C88 C158 1.412(11) .
C91 C107 1.381(12) .
C92 C150 1.388(12) .
C93 C147 1.373(12) .
C93 O8 1.395(9) .
C94 C128 1.530(13) .
C94 H94A 0.9700 .
C94 H94B 0.9700 .
C95 C100 1.450(12) .
C96 C107 1.386(12) .
C96 H96A 0.9300 .
C97 N14 1.247(11) .
C97 H97A 0.9300 .
C98 C114 1.394(12) .
C98 H98A 0.9300 .
C99 O8 1.473(9) .
C99 H99A 0.9600 .
C99 H99B 0.9600 .
C99 H99C 0.9600 .
C100 N13 1.255(11) .
C100 H10A 0.9300 .
C101 C135 1.444(12) .
C101 H10B 0.9300 .
C102 N13 1.493(10) .
C102 C132 1.543(12) .
C102 H10C 0.9700 .
C102 H10D 0.9700 .
C104 C114 1.353(12) .
C104 H10E 0.9300 .
C105 H10F 0.9300 .
C107 H10G 0.9300 .
C108 C120 1.389(12) .
C108 C169 1.516(13) .
C111 C118 1.365(11) .
C111 H11A 0.9300 .
C112 C137 1.401(13) .
C112 C159 1.407(13) .
C113 N15 1.294(11) .
C113 C121 1.429(12) .
C113 H11B 0.9300 .
C114 H11C 0.9300 .
C115 H11D 0.9600 .
C115 H11E 0.9600 .
C115 H11F 0.9600 .
C117 C125 1.374(12) .
C117 H11G 0.9300 .
C118 O4 1.380(9) .
C119 C132 1.535(11) .
C119 H11H 0.9600 .
C119 H11I 0.9600 .
C119 H11J 0.9600 .
Dy2 O2W 2.296(5) .
Dy2 O5 2.339(5) .
Dy2 O1 2.346(5) .
Dy2 O6 2.357(5) .
Dy2 O2 2.379(5) .
Dy2 O8 2.500(5) .
Dy2 O3 2.506(5) .
Dy2 O7 2.524(5) .
Dy2 O4 2.540(5) .
Ni3 N16 1.989(7) .
Ni3 N10 1.996(8) .
Ni3 O5 2.013(5) .
Ni3 O6 2.013(5) .
Ni3 N15 2.034(8) .
Ni4 N12 2.002(9) 2_755
Ni4 O1 2.007(5) .
Ni4 O2 2.010(5) .
Ni4 N13 2.022(6) .
Ni4 N14 2.032(7) .
Cr2 C10 2.015(7) .
Cr2 C12 2.024(8) .
Cr2 C9 2.046(9) .
Cr2 C7 2.066(9) .
Cr2 C11 2.073(9) .
Cr2 C8 2.074(9) .
N7 C7 1.156(10) .
N8 C8 1.157(11) .
N9 C9 1.162(11) .
N10 C10 1.156(9) .
N11 C11 1.146(10) .
N12 C12 1.158(10) .
N12 Ni4 2.002(9) 2_755
N14 C123 1.477(10) .
C120 H12A 0.9300 .
C121 C152 1.408(13) .
C123 C132 1.540(12) .
C123 H12B 0.9700 .
C123 H12C 0.9700 .
C125 C149 1.420(14) .
C125 H12D 0.9300 .
C126 C130 1.493(12) .
C126 C136 1.541(12) .
C126 C141 1.549(13) .
C127 C128 1.563(13) .
C127 H12E 0.9600 .
C127 H12F 0.9600 .
C127 H12G 0.9600 .
C128 C157 1.505(13) .
C128 C155 1.525(13) .
C129 H12H 0.9600 .
C129 H12I 0.9600 .
C129 H12J 0.9600 .
C130 H13D 0.9700 .
C130 H13E 0.9700 .
C131 C156 1.392(14) .
C131 H13F 0.9300 .
C132 C151 1.506(12) .
C134 C158 1.390(13) .
C134 H13G 0.9300 .
C136 H13H 0.9600 .
C136 H13I 0.9600 .
C136 H13J 0.9600 .
C137 C161 1.394(14) .
C138 C154 1.525(12) .
C138 C139 1.528(12) .
C139 H13K 0.9600 .
C139 H13L 0.9600 .
C139 H13M 0.9600 .
C140 C146 1.387(13) .
C140 H14B 0.9300 .
C141 H14C 0.9600 .
C141 H14D 0.9600 .
C141 H14E 0.9600 .
C142 C156 1.361(15) .
C142 C150 1.424(13) .
C142 H14F 0.9300 .
C143 H14G 0.9300 .
C145 H14H 0.9600 .
C145 H14I 0.9600 .
C145 H14J 0.9600 .
C146 H14K 0.9300 .
C147 C153 1.392(13) .
C147 H14L 0.9300 .
C149 C163 1.524(14) .
C150 C180 1.433(14) .
C155 H15C 0.9700 .
C155 H15D 0.9700 .
C151 H15E 0.9600 .
C151 H15F 0.9600 .
C151 H15G 0.9600 .
C158 H15H 0.9300 .
C157 H15I 0.9600 .
C157 H15J 0.9600 .
C157 H15K 0.9600 .
C152 C153 1.351(13) .
C152 H15L 0.9300 .
C153 H15M 0.9300 .
C154 H15N 0.9600 .
C154 H15O 0.9600 .
C154 H15P 0.9600 .
C164 C163 1.439(14) .
C164 C165 1.598(16) .
C164 H16A 0.9700 .
C164 H16B 0.9700 .
C163 H16C 0.9700 .
C163 H16M 0.9700 .
C156 H15Q 0.9300 .
C159 C160 1.353(15) .
C160 C162 1.407(18) .
C160 H16D 0.9300 .
C161 C162 1.377(19) .
C161 H16E 0.9300 .
C165 H16F 0.9700 .
C165 H16G 0.9700 .
C162 H16H 0.9300 .
C169 C170 1.472(17) .
C169 H16K 0.9700 .
C169 H16L 0.9700 .
C172 C173 1.382(9) .
C172 C174 1.412(9) .
C172 C171 1.44(2) .
C174 C177 1.383(9) .
C174 H17A 0.9300 .
C171 C170 1.595(19) .
C171 H17B 0.9700 .
C171 H17C 0.9700 .
C173 C175 1.384(9) .
C173 H17D 0.9300 .
C176 C177 1.384(9) .
C176 C175 1.414(9) .
C176 H176 0.9300 .
C177 H17G 0.9300 .
C170 H17E 0.9700 .
C170 H17F 0.9700 .
C175 H175 0.9300 .
C180 H18A 0.9300 .
C185 O19B 1.465(19) .
C185 O19A 1.572(17) .
O24W O24A 1.61(3) .
C184 C183 1.34(3) .
C183 N24 1.23(3) .
C181 N23 1.26(2) .
C181 C182 1.33(3) .
